data_7044626
loop_
_publ_author_name
'Doddi, Adinarayana'
'Bockfeld, Dirk'
'Zaretzke, Marc-Kevin'
'Kleeberg, Christian'
'Bannenberg, Thomas'
'Tamm, Matthias'

_publ_section_title
;
 A Modular Approach to Carbene-Stabilized Diphosphorus Species
;
_journal_name_full 'Dalton Transactions'
_journal_paper_doi 10.1039/C7DT03436A
_journal_year 2017
_chemical_formula_moiety 'C48 H60 N4 P2 2+, 2(C32 H12 B F24 1-)'
_chemical_formula_sum 'C112 H84 B2 F48 N4 P2'
_chemical_formula_weight 2481.39
_space_group_crystal_system triclinic
_space_group_IT_number 2
_space_group_name_Hall '-P 1'
_space_group_name_H-M_alt 'P -1'
_symmetry_space_group_name_Hall '-P 1'
_symmetry_space_group_name_H-M 'P -1'
_atom_sites_solution_hydrogens geom
_atom_sites_solution_primary iterative
_atom_sites_solution_secondary difmap
_audit_creation_method SHELXL-2014/7
_audit_update_record
;
2017-09-05 deposited with the CCDC.
2017-11-01 downloaded from the CCDC.
;
_cell_angle_alpha 80.996(4)
_cell_angle_beta 76.569(4)
_cell_angle_gamma 69.481(4)
_cell_formula_units_Z 2
_cell_length_a 16.1731(7)
_cell_length_b 19.4127(10)
_cell_length_c 20.26550(10)
_cell_measurement_reflns_used 43942
_cell_measurement_temperature 100(2)
_cell_measurement_theta_max 75.80
_cell_measurement_theta_min 3.33
_cell_volume 5776.3(4)
_computing_cell_refinement
;
 CrysAlisPro, Agilent Technologies,
 Version 1.171.37.35 (release 13-08-2014 CrysAlis171 .NET)
 (compiled Aug 13 2014,18:06:01)
;
_computing_data_collection
;
 CrysAlisPro, Agilent Technologies,
 Version 1.171.37.35 (release 13-08-2014 CrysAlis171 .NET)
 (compiled Aug 13 2014,18:06:01)
;
_computing_data_reduction
;
 CrysAlisPro, Agilent Technologies,
 Version 1.171.37.35 (release 13-08-2014 CrysAlis171 .NET)
 (compiled Aug 13 2014,18:06:01)
;
_computing_molecular_graphics
;
 K. Brandenburg, 1999, Diamond 3.2i, Crystal Impact GbR, Bonn, Germany.
;
_computing_publication_material
;
 WinGX v2014.1 (L. J. Farrugia, J. Appl. Cryst., 2012, 45, 849-854.)
;
_computing_structure_refinement
;
 SHELXL-2014/7 (G. M. Sheldrick, Acta Cryst. (2008), A64, 112-122)'
;
_computing_structure_solution
;
 SHELXT (Ver. 2014/4) (G. M. Sheldrick, Acta Cryst., 2015, A71, 3--8)
;
_diffrn_ambient_temperature 100(2)
_diffrn_detector_area_resol_mean 10.3543
_diffrn_measured_fraction_theta_full 0.999
_diffrn_measured_fraction_theta_max 0.999
_diffrn_measurement_device_type 'Oxford Diffraction, Xcalibur, Atlas, Nova'
_diffrn_measurement_method \w-scan
_diffrn_radiation_monochromator mirror
_diffrn_radiation_type CuK\a
_diffrn_radiation_wavelength 1.54184
_diffrn_reflns_av_R_equivalents 0.0786
_diffrn_reflns_av_unetI/netI 0.0289
_diffrn_reflns_Laue_measured_fraction_full 0.999
_diffrn_reflns_Laue_measured_fraction_max 0.999
_diffrn_reflns_limit_h_max 19
_diffrn_reflns_limit_h_min -19
_diffrn_reflns_limit_k_max 23
_diffrn_reflns_limit_k_min -23
_diffrn_reflns_limit_l_max 24
_diffrn_reflns_limit_l_min -24
_diffrn_reflns_number 274849
_diffrn_reflns_point_group_measured_fraction_full 0.999
_diffrn_reflns_point_group_measured_fraction_max 0.999
_diffrn_reflns_theta_full 65.996
_diffrn_reflns_theta_max 65.996
_diffrn_reflns_theta_min 3.367
_diffrn_source 'Nova (Cu) X-ray Source'
_exptl_absorpt_coefficient_mu 1.474
_exptl_absorpt_correction_T_max 1.000
_exptl_absorpt_correction_T_min 0.830
_exptl_absorpt_correction_type multi-scan
_exptl_absorpt_process_details
;
 CrysAlisPro, Agilent Technologies,
 Version 1.171.37.35 (release 13-08-2014 CrysAlis171 .NET)
 (compiled Aug 13 2014,18:06:01)
 Empirical absorption correction using spherical harmonics,
 implemented in SCALE3 ABSPACK scaling algorithm.
;
_exptl_crystal_colour 'clear orange'
_exptl_crystal_density_diffrn 1.427
_exptl_crystal_description 'fragment of plate'
_exptl_crystal_F_000 2512
_exptl_crystal_recrystallization_method
;
 ADF-631 from a solution in DCM/n-hexane.
;
_exptl_crystal_size_max 0.21
_exptl_crystal_size_mid 0.18
_exptl_crystal_size_min 0.04
_refine_diff_density_max 0.851
_refine_diff_density_min -0.596
_refine_diff_density_rms 0.062
_refine_ls_extinction_method none
_refine_ls_goodness_of_fit_ref 1.061
_refine_ls_hydrogen_treatment constr
_refine_ls_matrix_type full
_refine_ls_number_parameters 1697
_refine_ls_number_reflns 20102
_refine_ls_number_restraints 228
_refine_ls_restrained_S_all 1.093
_refine_ls_R_factor_all 0.0810
_refine_ls_R_factor_gt 0.0685
_refine_ls_shift/su_max 0.007
_refine_ls_shift/su_mean 0.000
_refine_ls_structure_factor_coef Fsqd
_refine_ls_weighting_details 'w=1/[\s^2^(Fo^2^)+(0.1102P)^2^+4.6446P] where P=(Fo^2^+2Fc^2^)/3'
_refine_ls_weighting_scheme calc
_refine_ls_wR_factor_gt 0.1888
_refine_ls_wR_factor_ref 0.1997
_reflns_number_gt 16591
_reflns_number_total 20102
_reflns_threshold_expression 'I > 2\s(I)'
_cod_data_source_file c7dt03436a2.cif
_cod_data_source_block ad2ck
_cod_database_code 7044626
_shelx_shelxl_version_number 2014/7
_shelx_space_group_comment
;
The symmetry employed for this shelxl refinement is uniquely defined
by the following loop, which should always be used as a source of
symmetry information in preference to the above space-group names.
They are only intended as comments.
;

loop_
_space_group_symop_operation_xyz
'x, y, z'
'-x, -y, -z'

loop_
_atom_site_label
_atom_site_type_symbol
_atom_site_fract_x
_atom_site_fract_y
_atom_site_fract_z
_atom_site_U_iso_or_equiv
_atom_site_adp_type
_atom_site_occupancy
_atom_site_site_symmetry_order
_atom_site_calc_flag
_atom_site_refinement_flags_posn
_atom_site_refinement_flags_adp
_atom_site_refinement_flags_occupancy
_atom_site_disorder_assembly
_atom_site_disorder_group
C1 C 0.2900(2) 0.62533(17) 0.23132(18) 0.0445(7) Uani 1 1 d . . . . .
C2 C 0.2788(3) 0.5219(2) 0.2903(2) 0.0608(10) Uani 1 1 d . . . . .
H2 H 0.2551 0.4880 0.3209 0.073 Uiso 1 1 calc R U . . .
C3 C 0.3630(2) 0.50697(19) 0.2540(2) 0.0586(10) Uani 1 1 d . . . . .
H3 H 0.4095 0.4605 0.2537 0.070 Uiso 1 1 calc R U . . .
C4 C 0.4501(2) 0.57901(17) 0.17151(18) 0.0437(7) Uani 1 1 d . . . . .
C5 C 0.4581(2) 0.57406(19) 0.10264(19) 0.0508(8) Uani 1 1 d . . . . .
C6 C 0.5361(3) 0.5824(2) 0.05984(19) 0.0564(9) Uani 1 1 d . . . . .
H6 H 0.5430 0.5810 0.0122 0.068 Uiso 1 1 calc R U . . .
C7 C 0.6034(2) 0.5926(2) 0.0846(2) 0.0532(8) Uani 1 1 d . . . . .
C8 C 0.5926(2) 0.5948(2) 0.1538(2) 0.0534(8) Uani 1 1 d . . . . .
H8 H 0.6393 0.6006 0.1710 0.064 Uiso 1 1 calc R U . . .
C9 C 0.5166(2) 0.58872(18) 0.19913(18) 0.0466(7) Uani 1 1 d . . . . .
C10 C 0.3867(3) 0.5610(3) 0.0754(2) 0.0701(12) Uani 1 1 d . . . . .
H10A H 0.3744 0.5168 0.0996 0.105 Uiso 1 1 calc R U . . .
H10B H 0.4074 0.5540 0.0267 0.105 Uiso 1 1 calc R U . . .
H10C H 0.3315 0.6037 0.0820 0.105 Uiso 1 1 calc R U . . .
C11 C 0.6854(3) 0.6030(3) 0.0362(2) 0.0720(12) Uani 1 1 d . . . . .
H11A H 0.6950 0.5797 -0.0057 0.108 Uiso 1 1 calc R U . . .
H11B H 0.7383 0.5803 0.0576 0.108 Uiso 1 1 calc R U . . .
H11C H 0.6762 0.6559 0.0253 0.108 Uiso 1 1 calc R U . . .
C12 C 0.5056(3) 0.5941(3) 0.2745(2) 0.0627(10) Uani 1 1 d . . . . .
H12A H 0.5641 0.5876 0.2852 0.094 Uiso 1 1 calc R U . . .
H12B H 0.4824 0.5554 0.3002 0.094 Uiso 1 1 calc R U . . .
H12C H 0.4633 0.6426 0.2868 0.094 Uiso 1 1 calc R U . . .
C13 C 0.1410(2) 0.63090(18) 0.30665(18) 0.0458(7) Uani 1 1 d . . . . .
C14 C 0.1254(3) 0.6589(2) 0.36864(19) 0.0564(9) Uani 1 1 d . . . . .
C15 C 0.0360(3) 0.6912(2) 0.3995(2) 0.0608(10) Uani 1 1 d . . . . .
H15 H 0.0231 0.7107 0.4423 0.073 Uiso 1 1 calc R U . . .
C16 C -0.0343(3) 0.6956(2) 0.36963(19) 0.0553(9) Uani 1 1 d . . . . .
C17 C -0.0145(3) 0.6671(2) 0.3068(2) 0.0544(8) Uani 1 1 d . . . . .
H17 H -0.0626 0.6704 0.2857 0.065 Uiso 1 1 calc R U . . .
C18 C 0.0738(2) 0.63361(19) 0.27375(17) 0.0465(7) Uani 1 1 d . . . . .
C19 C 0.2015(4) 0.6552(3) 0.4014(3) 0.0814(14) Uani 1 1 d . . . . .
H19A H 0.2427 0.6043 0.4036 0.122 Uiso 1 1 calc R U . . .
H19B H 0.1774 0.6713 0.4475 0.122 Uiso 1 1 calc R U . . .
H19C H 0.2340 0.6875 0.3744 0.122 Uiso 1 1 calc R U . . .
C20 C -0.1300(3) 0.7282(3) 0.4050(2) 0.0745(12) Uani 1 1 d . . . . .
H20A H -0.1520 0.6886 0.4301 0.112 Uiso 1 1 calc R U . . .
H20B H -0.1673 0.7545 0.3712 0.112 Uiso 1 1 calc R U . . .
H20C H -0.1333 0.7627 0.4368 0.112 Uiso 1 1 calc R U . . .
C21 C 0.0935(3) 0.6006(2) 0.2069(2) 0.0632(10) Uani 1 1 d . . . . .
H21A H 0.1196 0.6308 0.1704 0.095 Uiso 1 1 calc R U . . .
H21B H 0.0376 0.5992 0.1971 0.095 Uiso 1 1 calc R U . . .
H21C H 0.1362 0.5503 0.2097 0.095 Uiso 1 1 calc R U . . .
C22 C 0.15758(19) 0.87131(15) 0.20284(15) 0.0346(6) Uani 1 1 d . . . . .
C23 C 0.1777(2) 0.97831(16) 0.16012(17) 0.0404(7) Uani 1 1 d . . . . .
H23 H 0.2057 1.0136 0.1379 0.048 Uiso 1 1 calc R U . . .
C24 C 0.0899(2) 0.99230(17) 0.18906(17) 0.0418(7) Uani 1 1 d . . . . .
H24 H 0.0445 1.0393 0.1909 0.050 Uiso 1 1 calc R U . . .
C25 C 0.31382(19) 0.86479(15) 0.14673(17) 0.0376(6) Uani 1 1 d . . . . .
C26 C 0.3684(2) 0.84627(17) 0.19509(18) 0.0441(7) Uani 1 1 d . . . . .
C27 C 0.4588(2) 0.8047(2) 0.1728(2) 0.0545(9) Uani 1 1 d . . . . .
H27 H 0.4993 0.7896 0.2036 0.065 Uiso 1 1 calc R U . . .
C28 C 0.4892(2) 0.7856(2) 0.1064(2) 0.0549(9) Uani 1 1 d . . . . .
H28 H 0.5505 0.7572 0.0926 0.066 Uiso 1 1 calc R U . . .
C29 C 0.4343(2) 0.8063(2) 0.0603(2) 0.0519(8) Uani 1 1 d . . . . .
H29 H 0.4578 0.7924 0.0150 0.062 Uiso 1 1 calc R U . . .
C30 C 0.3432(2) 0.84784(17) 0.07873(18) 0.0435(7) Uani 1 1 d . . . . .
C31 C 0.3335(2) 0.8704(2) 0.26695(19) 0.0506(8) Uani 1 1 d . . . . .
H31 H 0.2667 0.8829 0.2760 0.061 Uiso 1 1 calc R U . . .
C32 C 0.3685(3) 0.8098(3) 0.3218(2) 0.0721(11) Uani 1 1 d . . . . .
H32A H 0.3559 0.7653 0.3167 0.108 Uiso 1 1 calc R U . . .
H32B H 0.3384 0.8270 0.3670 0.108 Uiso 1 1 calc R U . . .
H32C H 0.4336 0.7985 0.3167 0.108 Uiso 1 1 calc R U . . .
C33 C 0.3526(3) 0.9413(2) 0.2713(2) 0.0666(11) Uani 1 1 d . . . . .
H33A H 0.4177 0.9317 0.2612 0.100 Uiso 1 1 calc R U . . .
H33B H 0.3277 0.9577 0.3173 0.100 Uiso 1 1 calc R U . . .
H33C H 0.3246 0.9797 0.2382 0.100 Uiso 1 1 calc R U . . .
C34 C 0.2812(3) 0.8714(2) 0.02729(19) 0.0533(8) Uani 1 1 d . . . . .
H34 H 0.2286 0.9145 0.0445 0.064 Uiso 1 1 calc R U . . .
C35 C 0.2449(4) 0.8118(3) 0.0195(2) 0.0790(14) Uani 1 1 d . . . . .
H35A H 0.2950 0.7669 0.0071 0.118 Uiso 1 1 calc R U . . .
H35B H 0.2088 0.8286 -0.0163 0.118 Uiso 1 1 calc R U . . .
H35C H 0.2071 0.8013 0.0626 0.118 Uiso 1 1 calc R U . . .
C36 C 0.3268(4) 0.8970(3) -0.0440(2) 0.0751(12) Uani 1 1 d . . . . .
H36A H 0.3464 0.9383 -0.0398 0.113 Uiso 1 1 calc R U . . .
H36B H 0.2837 0.9130 -0.0748 0.113 Uiso 1 1 calc R U . . .
H36C H 0.3790 0.8560 -0.0622 0.113 Uiso 1 1 calc R U . . .
C37 C -0.00705(19) 0.91816(17) 0.25070(17) 0.0403(7) Uani 1 1 d . . . . .
C38 C -0.0608(2) 0.9061(2) 0.2121(2) 0.0493(8) Uani 1 1 d . . . . .
C39 C -0.1444(2) 0.9026(2) 0.2472(3) 0.0662(11) Uani 1 1 d . . . . .
H39 H -0.1840 0.8951 0.2230 0.079 Uiso 1 1 calc R U . . .
C40 C -0.1708(3) 0.9098(2) 0.3159(3) 0.0698(12) Uani 1 1 d . . . . .
H40 H -0.2281 0.9071 0.3386 0.084 Uiso 1 1 calc R U . . .
C41 C -0.1152(3) 0.9208(2) 0.3521(2) 0.0628(10) Uani 1 1 d . . . . .
H41 H -0.1348 0.9256 0.3997 0.075 Uiso 1 1 calc R U . . .
C42 C -0.0303(2) 0.92525(18) 0.32059(18) 0.0476(8) Uani 1 1 d . . . . .
C43 C -0.0327(3) 0.8985(3) 0.1361(2) 0.0635(11) Uani 1 1 d . . . . .
H43 H 0.0306 0.8991 0.1220 0.076 Uiso 1 1 calc R U . . .
C44 C -0.0333(4) 0.8245(3) 0.1205(3) 0.0881(16) Uani 1 1 d . . . . .
H44A H -0.0006 0.7850 0.1507 0.132 Uiso 1 1 calc R U . . .
H44B H -0.0041 0.8158 0.0730 0.132 Uiso 1 1 calc R U . . .
H44C H -0.0955 0.8250 0.1276 0.132 Uiso 1 1 calc R U . . .
C45 C -0.0913(4) 0.9628(3) 0.0959(3) 0.0867(15) Uani 1 1 d . . . . .
H45A H -0.1545 0.9663 0.1118 0.130 Uiso 1 1 calc R U . . .
H45B H -0.0735 0.9545 0.0474 0.130 Uiso 1 1 calc R U . . .
H45C H -0.0833 1.0088 0.1027 0.130 Uiso 1 1 calc R U . . .
C46 C 0.0301(3) 0.9388(2) 0.36016(19) 0.0556(9) Uani 1 1 d . . . . .
H46 H 0.0896 0.9325 0.3288 0.067 Uiso 1 1 calc R U . . .
C47 C 0.0474(6) 0.8840(3) 0.4204(3) 0.114(2) Uani 1 1 d . . . . .
H47A H -0.0098 0.8863 0.4513 0.171 Uiso 1 1 calc R U . . .
H47B H 0.0864 0.8956 0.4444 0.171 Uiso 1 1 calc R U . . .
H47C H 0.0770 0.8342 0.4050 0.171 Uiso 1 1 calc R U . . .
C48 C -0.0049(4) 1.0173(3) 0.3802(3) 0.0902(16) Uani 1 1 d . . . . .
H48A H -0.0130 1.0516 0.3394 0.135 Uiso 1 1 calc R U . . .
H48B H 0.0383 1.0255 0.4023 0.135 Uiso 1 1 calc R U . . .
H48C H -0.0628 1.0255 0.4118 0.135 Uiso 1 1 calc R U . . .
C49 C 0.85396(19) 0.50575(16) 0.21104(16) 0.0372(6) Uani 1 1 d . . . . .
C50 C 0.8843(2) 0.54105(18) 0.14949(18) 0.0430(7) Uani 1 1 d . . . . .
H50 H 0.9269 0.5120 0.1152 0.052 Uiso 1 1 calc R U . . .
C51 C 0.8539(2) 0.61726(19) 0.13690(19) 0.0498(8) Uani 1 1 d . . . . .
C52 C 0.7925(3) 0.66175(19) 0.1852(2) 0.0538(9) Uani 1 1 d . . . . .
H52 H 0.7718 0.7139 0.1763 0.065 Uiso 1 1 calc R U . . .
C53 C 0.7619(2) 0.62868(19) 0.24673(19) 0.0490(8) Uani 1 1 d . . . . .
C54 C 0.7915(2) 0.55166(17) 0.25957(17) 0.0405(7) Uani 1 1 d . . . . .
H54 H 0.7687 0.5301 0.3021 0.049 Uiso 1 1 calc R U . . .
C55 C 0.8904(3) 0.6528(2) 0.0712(2) 0.0683(11) Uani 1 1 d . . . . .
C56 C 0.6969(3) 0.6767(2) 0.2992(2) 0.0611(10) Uani 1 1 d . . . . .
C57 C 0.8351(2) 0.37999(16) 0.28512(16) 0.0374(6) Uani 1 1 d . . . . .
C58 C 0.7448(2) 0.39498(17) 0.28179(17) 0.0406(7) Uani 1 1 d . . . . .
H58 H 0.7195 0.4318 0.2486 0.049 Uiso 1 1 calc R U . . .
C59 C 0.6908(2) 0.35814(19) 0.32514(18) 0.0467(7) Uani 1 1 d . . . . .
C60 C 0.7242(3) 0.3048(2) 0.3746(2) 0.0556(9) Uani 1 1 d . . . . .
H60 H 0.6872 0.2797 0.4044 0.067 Uiso 1 1 calc R U . . .
C61 C 0.8127(3) 0.2889(2) 0.3798(2) 0.0543(9) Uani 1 1 d . . . . .
C62 C 0.8670(2) 0.32545(18) 0.33562(18) 0.0467(7) Uani 1 1 d . . . . .
H62 H 0.9279 0.3128 0.3400 0.056 Uiso 1 1 calc R U . . .
C63 C 0.5949(3) 0.3756(2) 0.3190(2) 0.0589(10) Uani 1 1 d . . . . .
C64 C 0.8521(4) 0.2314(3) 0.4313(3) 0.0764(13) Uani 1 1 d . . . . .
C65 C 0.91922(19) 0.37052(16) 0.16124(16) 0.0360(6) Uani 1 1 d . . . . .
C66 C 0.86650(19) 0.39489(17) 0.11104(16) 0.0376(6) Uani 1 1 d . . . . .
H66 H 0.8218 0.4423 0.1127 0.045 Uiso 1 1 calc R U . . .
C67 C 0.8773(2) 0.35195(17) 0.05863(16) 0.0400(7) Uani 1 1 d . . . . .
C68 C 0.9424(2) 0.28264(18) 0.05419(16) 0.0418(7) Uani 1 1 d . . . . .
H68 H 0.9504 0.2535 0.0182 0.050 Uiso 1 1 calc R U . . .
C69 C 0.9954(2) 0.25702(17) 0.10323(16) 0.0388(6) Uani 1 1 d . . . . .
C70 C 0.9832(2) 0.29966(16) 0.15589(16) 0.0379(6) Uani 1 1 d . . . . .
H70 H 1.0196 0.2802 0.1895 0.045 Uiso 1 1 calc R U . . .
C71 C 0.8219(2) 0.3831(2) 0.00504(19) 0.0517(8) Uani 1 1 d . . . . .
C72 C 1.0685(2) 0.18423(19) 0.09833(18) 0.0477(8) Uani 1 1 d . . . . .
C73 C 0.9924(2) 0.40949(16) 0.25236(16) 0.0377(6) Uani 1 1 d . . . . .
C74 C 1.0791(2) 0.38660(16) 0.21258(16) 0.0384(6) Uani 1 1 d . . . . .
H74 H 1.0862 0.3746 0.1675 0.046 Uiso 1 1 calc R U . . .
C75 C 1.1550(2) 0.38084(17) 0.23689(17) 0.0414(7) Uani 1 1 d . . . . .
C76 C 1.1472(2) 0.39984(17) 0.30187(17) 0.0414(7) Uani 1 1 d . . . . .
H76 H 1.1991 0.3944 0.3191 0.050 Uiso 1 1 calc R U . . .
C77 C 1.0617(2) 0.42690(17) 0.34115(16) 0.0396(7) Uani 1 1 d . . . . .
C78 C 0.9864(2) 0.43092(17) 0.31673(17) 0.0392(6) Uani 1 1 d . . . . .
H78 H 0.9286 0.4489 0.3447 0.047 Uiso 1 1 calc R U . . .
C79 C 1.2465(2) 0.3550(2) 0.1927(2) 0.0517(8) Uani 1 1 d . . . . .
C80 C 1.0508(2) 0.44844(19) 0.41083(18) 0.0460(7) Uani 1 1 d . . . . .
C81 C 0.52041(18) 0.05683(16) 0.22600(14) 0.0342(6) Uani 1 1 d . . . . .
C82 C 0.45222(19) 0.08569(18) 0.18734(15) 0.0381(6) Uani 1 1 d . . . . .
H82 H 0.4053 0.1304 0.1988 0.046 Uiso 1 1 calc R U . . .
C83 C 0.4513(2) 0.05046(19) 0.13235(15) 0.0411(7) Uani 1 1 d . . . . .
C84 C 0.5189(2) -0.01450(19) 0.11293(15) 0.0417(7) Uani 1 1 d . . . . .
H84 H 0.5174 -0.0389 0.0763 0.050 Uiso 1 1 calc R U . . .
C85 C 0.5885(2) -0.04257(17) 0.14875(15) 0.0370(6) Uani 1 1 d . . . . .
C86 C 0.58935(19) -0.00762(17) 0.20364(15) 0.0354(6) Uani 1 1 d . . . . .
H86 H 0.6384 -0.0282 0.2268 0.042 Uiso 1 1 calc R U . . .
C87 C 0.3753(2) 0.0841(2) 0.09436(17) 0.0507(8) Uani 1 1 d . . . . .
C88 C 0.6651(2) -0.11026(19) 0.12711(17) 0.0443(7) Uani 1 1 d . . . . .
C89 C 0.56946(17) 0.04129(17) 0.34899(14) 0.0343(6) Uani 1 1 d . . . . .
C90 C 0.55974(18) -0.02818(16) 0.36467(14) 0.0338(6) Uani 1 1 d . . . . .
H90 H 0.5322 -0.0446 0.3364 0.041 Uiso 1 1 calc R U . . .
C91 C 0.58906(19) -0.07475(17) 0.42069(14) 0.0370(6) Uani 1 1 d . . . . .
C92 C 0.62886(19) -0.05212(18) 0.46350(15) 0.0412(7) Uani 1 1 d . . . . .
H92 H 0.6486 -0.0833 0.5018 0.049 Uiso 1 1 calc R U . . .
C93 C 0.63888(19) 0.01631(18) 0.44900(15) 0.0392(7) Uani 1 1 d . . . . .
C94 C 0.60968(18) 0.06274(17) 0.39310(15) 0.0364(6) Uani 1 1 d . . . . .
H94 H 0.6172 0.1099 0.3847 0.044 Uiso 1 1 calc R U . . .
C95 C 0.5790(2) -0.14949(17) 0.43506(15) 0.0415(7) Uani 1 1 d . . . . .
C96 C 0.6818(2) 0.0411(2) 0.49507(17) 0.0485(8) Uani 1 1 d . . . . .
C97 C 0.58887(19) 0.15046(17) 0.24818(15) 0.0353(6) Uani 1 1 d . . . . .
C98 C 0.68092(19) 0.13126(16) 0.24721(15) 0.0357(6) Uani 1 1 d . . . . .
H98 H 0.7103 0.0866 0.2713 0.043 Uiso 1 1 calc R U . . .
C99 C 0.7307(2) 0.17597(17) 0.21177(17) 0.0415(7) Uani 1 1 d . . . . .
C100 C 0.6913(2) 0.24059(19) 0.17426(18) 0.0475(8) Uani 1 1 d . . . . .
H100 H 0.7254 0.2710 0.1501 0.057 Uiso 1 1 calc R U . . .
C101 C 0.6009(2) 0.25926(18) 0.17319(17) 0.0459(7) Uani 1 1 d . . . . .
C102 C 0.5507(2) 0.21549(18) 0.20941(15) 0.0404(7) Uani 1 1 d . . . . .
H102 H 0.4886 0.2301 0.2078 0.049 Uiso 1 1 calc R U . . .
C103 C 0.8285(2) 0.15469(19) 0.2138(2) 0.0556(9) Uani 1 1 d . . . . .
C104 C 0.5551(3) 0.3268(2) 0.1308(2) 0.0632(10) Uani 1 1 d . . . . .
C105 C 0.42875(18) 0.15172(16) 0.32574(14) 0.0344(6) Uani 1 1 d . . . . .
C106 C 0.42267(19) 0.21378(16) 0.35553(15) 0.0355(6) Uani 1 1 d . . . . .
H106 H 0.4753 0.2269 0.3501 0.043 Uiso 1 1 calc R U . . .
C107 C 0.34282(19) 0.25723(16) 0.39280(15) 0.0367(6) Uani 1 1 d . . . . .
C108 C 0.2641(2) 0.24029(17) 0.40085(16) 0.0406(7) Uani 1 1 d . . . . .
H108 H 0.2090 0.2701 0.4256 0.049 Uiso 1 1 calc R U . . .
C109 C 0.26821(19) 0.17907(18) 0.37201(16) 0.0397(7) Uani 1 1 d . . . . .
C110 C 0.34929(19) 0.13474(17) 0.33567(15) 0.0367(6) Uani 1 1 d . . . . .
H110 H 0.3504 0.0922 0.3174 0.044 Uiso 1 1 calc R U . . .
C111 C 0.3421(2) 0.32363(17) 0.42177(17) 0.0428(7) Uani 1 1 d . . . . .
C112 C 0.1824(2) 0.1625(2) 0.3786(2) 0.0522(8) Uani 1 1 d . . . . .
B1 B 0.9003(2) 0.41646(19) 0.22731(18) 0.0368(7) Uani 1 1 d . . . . .
B2 B 0.5268(2) 0.09923(19) 0.28746(17) 0.0336(7) Uani 1 1 d . . . . .
N1 N 0.23352(19) 0.59456(15) 0.27553(16) 0.0472(6) Uani 1 1 d . . . . .
N2 N 0.36932(18) 0.57098(14) 0.21759(15) 0.0441(6) Uani 1 1 d . . . . .
N3 N 0.21882(16) 0.90322(13) 0.16896(13) 0.0356(5) Uani 1 1 d . . . . .
N4 N 0.07862(16) 0.92621(13) 0.21518(13) 0.0364(5) Uani 1 1 d . . . . .
F1 F 0.9233(2) 0.61057(16) 0.02117(13) 0.0921(9) Uani 1 1 d . . . . .
F2 F 0.9549(3) 0.6773(2) 0.07858(18) 0.1269(15) Uani 1 1 d . . . . .
F3 F 0.8305(3) 0.7120(2) 0.0504(2) 0.161(2) Uani 1 1 d . . . . .
F4 F 0.6973(8) 0.6489(3) 0.3604(3) 0.104(3) Uani 0.645(16) 1 d D U P A 3
F5 F 0.7217(3) 0.7402(3) 0.2985(3) 0.0654(16) Uani 0.645(16) 1 d D U P A 3
F6 F 0.6158(7) 0.7041(7) 0.2883(7) 0.100(3) Uani 0.645(16) 1 d D U P A 3
F4' F 0.6524(9) 0.6344(6) 0.3534(5) 0.082(3) Uani 0.355(16) 1 d D U P A 4
F5' F 0.7269(7) 0.7063(11) 0.3312(10) 0.109(5) Uani 0.355(16) 1 d D U P A 4
F6' F 0.6240(11) 0.7200(8) 0.2743(8) 0.067(4) Uani 0.355(16) 1 d D U P A 4
F7 F 0.57780(15) 0.40920(15) 0.25840(14) 0.0724(7) Uani 1 1 d . . . . .
F8 F 0.57093(17) 0.31502(15) 0.32804(15) 0.0774(7) Uani 1 1 d . . . . .
F9 F 0.53740(16) 0.42057(16) 0.36602(16) 0.0836(8) Uani 1 1 d . . . . .
F10 F 0.7844(3) 0.2302(3) 0.49179(19) 0.0634(15) Uani 0.596(9) 1 d D U P B 5
F11 F 0.8716(7) 0.1669(3) 0.4146(3) 0.113(3) Uani 0.596(9) 1 d D U P B 5
F12 F 0.9179(5) 0.2370(6) 0.4530(5) 0.092(3) Uani 0.596(9) 1 d D U P B 5
F10' F 0.8231(7) 0.1819(7) 0.4520(7) 0.123(5) Uani 0.404(9) 1 d D U P B 6
F11' F 0.9447(7) 0.1784(5) 0.3935(5) 0.107(3) Uani 0.404(9) 1 d D U P B 6
F12' F 0.8944(10) 0.2550(7) 0.4654(7) 0.087(4) Uani 0.404(9) 1 d D U P B 6
F13 F 0.8232(2) 0.33238(14) -0.03307(15) 0.0839(8) Uani 1 1 d . . . . .
F14 F 0.73659(15) 0.42158(18) 0.03021(13) 0.0801(8) Uani 1 1 d . . . . .
F15 F 0.84955(18) 0.43292(14) -0.03958(12) 0.0707(6) Uani 1 1 d . . . . .
F16 F 1.05299(18) 0.13675(12) 0.06615(13) 0.0720(7) Uani 1 1 d . . . . .
F17 F 1.08275(15) 0.14974(10) 0.15938(11) 0.0576(5) Uani 1 1 d . . . . .
F18 F 1.14787(15) 0.19006(13) 0.06569(14) 0.0771(7) Uani 1 1 d . . . . .
F19 F 1.2522(3) 0.3177(5) 0.1416(4) 0.085(2) Uani 0.701(15) 1 d D U P C 7
F20 F 1.3108(4) 0.3162(5) 0.2239(3) 0.089(2) Uani 0.701(15) 1 d D U P C 7
F21 F 1.2714(4) 0.4143(3) 0.1580(4) 0.0802(17) Uani 0.701(15) 1 d D U P C 7
F19' F 1.2642(7) 0.2840(7) 0.1828(11) 0.089(4) Uani 0.299(15) 1 d D U P C 8
F20' F 1.3088(9) 0.3479(10) 0.2299(7) 0.067(4) Uani 0.299(15) 1 d D U P C 8
F21' F 1.2546(10) 0.3904(11) 0.1417(7) 0.095(5) Uani 0.299(15) 1 d D U P C 8
F22 F 1.05807(17) 0.39164(13) 0.45785(11) 0.0644(6) Uani 1 1 d . . . . .
F23 F 1.11385(17) 0.47695(16) 0.41525(12) 0.0718(7) Uani 1 1 d . . . . .
F24 F 0.97216(16) 0.49936(14) 0.43093(13) 0.0734(7) Uani 1 1 d . . . . .
F25 F 0.3805(5) 0.1432(4) 0.0553(5) 0.0795(19) Uani 0.81(2) 1 d D U P D 9
F26 F 0.29583(19) 0.1026(5) 0.13687(18) 0.0597(16) Uani 0.81(2) 1 d D U P D 9
F27 F 0.3696(5) 0.0357(3) 0.0550(4) 0.0738(16) Uani 0.81(2) 1 d D U P D 9
F25' F 0.3050(13) 0.1403(17) 0.1266(10) 0.065(6) Uani 0.19(2) 1 d D U P D 10
F26' F 0.3472(16) 0.0403(12) 0.0753(13) 0.055(5) Uani 0.19(2) 1 d D U P D 10
F27' F 0.4055(14) 0.1230(12) 0.0351(9) 0.051(5) Uani 0.19(2) 1 d D U P D 10
F28 F 0.6452(3) -0.1583(4) 0.0998(4) 0.0651(17) Uani 0.726(16) 1 d D U P E 11
F29 F 0.7101(5) -0.14796(19) 0.1760(2) 0.0620(16) Uani 0.726(16) 1 d D U P E 11
F30 F 0.7306(3) -0.0935(2) 0.0770(4) 0.0734(18) Uani 0.726(16) 1 d D U P E 11
F28' F 0.6489(11) -0.1342(9) 0.0791(6) 0.060(4) Uani 0.274(16) 1 d D U P E 12
F29' F 0.6625(13) -0.1593(7) 0.1822(5) 0.076(5) Uani 0.274(16) 1 d D U P E 12
F30' F 0.7372(7) -0.0987(8) 0.1134(10) 0.065(4) Uani 0.274(16) 1 d D U P E 12
F31 F 0.52266(14) -0.15649(11) 0.49393(10) 0.0553(5) Uani 1 1 d . . . . .
F32 F 0.65774(13) -0.20289(11) 0.44114(11) 0.0564(5) Uani 1 1 d . . . . .
F33 F 0.54788(16) -0.16812(11) 0.38733(11) 0.0565(5) Uani 1 1 d . . . . .
F34 F 0.63827(15) 0.04103(14) 0.55978(10) 0.0638(6) Uani 1 1 d . . . . .
F35 F 0.6848(2) 0.10869(19) 0.47864(14) 0.0934(10) Uani 1 1 d . . . . .
F36 F 0.76522(16) -0.0030(2) 0.49701(15) 0.1042(12) Uani 1 1 d . . . . .
F37 F 0.85863(17) 0.09568(17) 0.2527(2) 0.1172(14) Uani 1 1 d . . . . .
F38 F 0.85089(14) 0.20853(14) 0.22882(15) 0.0719(7) Uani 1 1 d . . . . .
F39 F 0.88072(16) 0.13813(18) 0.15137(17) 0.0937(10) Uani 1 1 d . . . . .
F40 F 0.6039(2) 0.3697(2) 0.1075(2) 0.1393(18) Uani 1 1 d . . . . .
F41 F 0.48044(15) 0.36960(13) 0.16560(14) 0.0733(7) Uani 1 1 d . . . . .
F42 F 0.5330(4) 0.31005(19) 0.07869(18) 0.158(2) Uani 1 1 d . . . . .
F43 F 0.41273(14) 0.31178(10) 0.45042(11) 0.0522(5) Uani 1 1 d . . . . .
F44 F 0.34517(15) 0.37907(11) 0.37226(11) 0.0569(5) Uani 1 1 d . . . . .
F45 F 0.26908(15) 0.35091(12) 0.46844(13) 0.0669(6) Uani 1 1 d . . . . .
F46 F 0.12638(18) 0.21297(18) 0.3422(2) 0.0823(13) Uani 0.887(8) 1 d D U P F 13
F47 F 0.1360(2) 0.1642(2) 0.44251(15) 0.0784(12) Uani 0.887(8) 1 d D U P F 13
F48 F 0.19391(18) 0.09686(19) 0.3599(2) 0.0653(9) Uani 0.887(8) 1 d D U P F 13
F46' F 0.1128(15) 0.2173(11) 0.3905(14) 0.071(8) Uiso 0.113(8) 1 d D . P F 13
F47' F 0.175(2) 0.1173(16) 0.4401(12) 0.089(9) Uani 0.113(8) 1 d D U P F 13
F48' F 0.1875(18) 0.1231(16) 0.3330(12) 0.067(8) Uani 0.113(8) 1 d D U P F 13
P1 P 0.28445(7) 0.71799(5) 0.19043(5) 0.0450(3) Uani 0.8657(18) 1 d . . P G 1
P2 P 0.15951(7) 0.77833(5) 0.23836(6) 0.0426(3) Uani 0.8657(18) 1 d . . P G 1
P1' P 0.2372(5) 0.7080(3) 0.1746(4) 0.0450(3) Uani 0.1343(18) 1 d . . P G 2
P2' P 0.1864(5) 0.7782(4) 0.2643(4) 0.0426(3) Uani 0.1343(18) 1 d . . P G 2

loop_
_atom_site_aniso_label
_atom_site_aniso_U_11
_atom_site_aniso_U_22
_atom_site_aniso_U_33
_atom_site_aniso_U_23
_atom_site_aniso_U_13
_atom_site_aniso_U_12
C1 0.0426(17) 0.0324(16) 0.0535(19) 0.0023(13) -0.0115(14) -0.0071(13)
C2 0.050(2) 0.0336(18) 0.095(3) 0.0178(18) -0.023(2) -0.0134(15)
C3 0.0423(19) 0.0296(17) 0.100(3) 0.0128(17) -0.0236(19) -0.0077(14)
C4 0.0423(17) 0.0294(15) 0.0528(19) -0.0001(13) -0.0119(14) -0.0034(13)
C5 0.0495(19) 0.0392(17) 0.058(2) -0.0058(15) -0.0261(16) 0.0037(14)
C6 0.058(2) 0.046(2) 0.0455(19) -0.0019(15) -0.0124(16) 0.0073(16)
C7 0.0490(19) 0.0446(19) 0.057(2) -0.0010(16) -0.0115(16) -0.0049(15)
C8 0.0461(19) 0.050(2) 0.067(2) -0.0019(17) -0.0159(17) -0.0174(16)
C9 0.0506(19) 0.0380(17) 0.0536(19) -0.0022(14) -0.0145(15) -0.0152(14)
C10 0.060(2) 0.074(3) 0.074(3) -0.019(2) -0.034(2) 0.000(2)
C11 0.055(2) 0.067(3) 0.075(3) 0.003(2) 0.001(2) -0.008(2)
C12 0.071(3) 0.071(3) 0.060(2) -0.0078(19) -0.0169(19) -0.037(2)
C13 0.0420(17) 0.0398(17) 0.0511(19) 0.0044(14) -0.0084(14) -0.0116(14)
C14 0.057(2) 0.062(2) 0.051(2) 0.0060(17) -0.0146(17) -0.0219(18)
C15 0.066(2) 0.072(3) 0.046(2) -0.0033(18) -0.0042(17) -0.029(2)
C16 0.052(2) 0.058(2) 0.051(2) 0.0009(16) 0.0005(16) -0.0205(17)
C17 0.0457(19) 0.058(2) 0.058(2) 0.0023(17) -0.0111(16) -0.0170(16)
C18 0.0444(18) 0.0434(18) 0.0479(18) 0.0034(14) -0.0067(14) -0.0140(14)
C19 0.080(3) 0.110(4) 0.066(3) 0.001(3) -0.027(2) -0.040(3)
C20 0.057(2) 0.091(3) 0.065(3) -0.011(2) 0.011(2) -0.025(2)
C21 0.057(2) 0.063(2) 0.061(2) -0.0080(19) -0.0133(18) -0.0072(18)
C22 0.0301(14) 0.0282(14) 0.0423(16) -0.0049(12) -0.0027(12) -0.0073(11)
C23 0.0379(15) 0.0261(14) 0.0527(18) 0.0013(12) -0.0066(13) -0.0083(12)
C24 0.0341(15) 0.0292(15) 0.0559(19) -0.0012(13) -0.0085(13) -0.0038(12)
C25 0.0300(14) 0.0239(13) 0.0534(18) -0.0039(12) -0.0008(12) -0.0064(11)
C26 0.0364(16) 0.0318(15) 0.061(2) -0.0018(14) -0.0070(14) -0.0094(13)
C27 0.0392(17) 0.0436(19) 0.078(3) -0.0004(17) -0.0199(17) -0.0065(14)
C28 0.0346(16) 0.0454(19) 0.076(3) -0.0109(17) 0.0020(16) -0.0076(14)
C29 0.0433(18) 0.0448(19) 0.061(2) -0.0137(16) 0.0060(16) -0.0132(15)
C30 0.0377(16) 0.0321(15) 0.0572(19) -0.0085(14) 0.0037(14) -0.0130(13)
C31 0.0491(19) 0.0454(19) 0.056(2) 0.0003(15) -0.0182(16) -0.0106(15)
C32 0.080(3) 0.063(3) 0.071(3) 0.005(2) -0.026(2) -0.016(2)
C33 0.082(3) 0.067(3) 0.058(2) -0.0109(19) -0.010(2) -0.032(2)
C34 0.0491(19) 0.060(2) 0.0500(19) -0.0131(16) -0.0029(15) -0.0173(17)
C35 0.103(4) 0.101(4) 0.059(2) 0.007(2) -0.026(2) -0.064(3)
C36 0.084(3) 0.074(3) 0.068(3) 0.014(2) -0.016(2) -0.035(2)
C37 0.0284(14) 0.0337(15) 0.0533(18) -0.0097(13) 0.0016(13) -0.0066(12)
C38 0.0349(16) 0.0479(19) 0.065(2) -0.0187(16) -0.0055(15) -0.0095(14)
C39 0.0329(17) 0.064(2) 0.106(3) -0.030(2) -0.0089(19) -0.0136(16)
C40 0.0364(19) 0.069(3) 0.095(3) -0.025(2) 0.017(2) -0.0175(18)
C41 0.049(2) 0.060(2) 0.064(2) -0.0116(19) 0.0126(18) -0.0113(17)
C42 0.0421(17) 0.0395(17) 0.0512(19) -0.0061(14) 0.0004(14) -0.0062(14)
C43 0.0455(19) 0.079(3) 0.069(2) -0.032(2) -0.0125(18) -0.0126(19)
C44 0.089(3) 0.074(3) 0.097(4) -0.046(3) -0.032(3) 0.004(3)
C45 0.109(4) 0.074(3) 0.085(3) -0.016(3) -0.039(3) -0.024(3)
C46 0.056(2) 0.057(2) 0.0478(19) -0.0096(16) -0.0084(16) -0.0102(17)
C47 0.189(7) 0.087(4) 0.089(4) 0.016(3) -0.076(5) -0.051(4)
C48 0.096(4) 0.072(3) 0.107(4) -0.025(3) -0.034(3) -0.016(3)
C49 0.0301(14) 0.0348(15) 0.0486(17) -0.0071(13) -0.0133(12) -0.0077(12)
C50 0.0359(15) 0.0395(17) 0.0541(19) -0.0064(14) -0.0082(13) -0.0124(13)
C51 0.0502(19) 0.0406(18) 0.061(2) -0.0019(15) -0.0126(16) -0.0174(15)
C52 0.053(2) 0.0334(17) 0.074(2) -0.0019(16) -0.0217(18) -0.0070(15)
C53 0.0422(17) 0.0429(18) 0.061(2) -0.0123(16) -0.0162(15) -0.0054(14)
C54 0.0350(15) 0.0398(16) 0.0470(17) -0.0068(13) -0.0132(13) -0.0077(13)
C55 0.074(3) 0.046(2) 0.082(3) 0.006(2) -0.006(2) -0.027(2)
C56 0.053(2) 0.051(2) 0.077(3) -0.024(2) -0.0174(19) -0.0019(17)
C57 0.0374(15) 0.0337(15) 0.0427(16) -0.0073(12) -0.0112(12) -0.0095(12)
C58 0.0387(16) 0.0376(16) 0.0464(17) -0.0070(13) -0.0088(13) -0.0117(13)
C59 0.0460(18) 0.0430(18) 0.0545(19) -0.0092(15) -0.0091(15) -0.0168(14)
C60 0.066(2) 0.054(2) 0.055(2) -0.0017(17) -0.0095(17) -0.0326(18)
C61 0.069(2) 0.0447(19) 0.055(2) 0.0031(16) -0.0219(18) -0.0221(17)
C62 0.0480(18) 0.0414(17) 0.0559(19) -0.0021(15) -0.0212(15) -0.0146(14)
C63 0.0438(19) 0.057(2) 0.076(3) -0.010(2) -0.0020(18) -0.0206(17)
C64 0.105(4) 0.054(3) 0.079(3) 0.017(2) -0.038(3) -0.033(3)
C65 0.0307(14) 0.0326(15) 0.0450(16) -0.0029(12) -0.0104(12) -0.0089(11)
C66 0.0303(14) 0.0372(16) 0.0448(16) -0.0038(13) -0.0108(12) -0.0081(12)
C67 0.0370(15) 0.0407(16) 0.0452(17) -0.0021(13) -0.0136(13) -0.0131(13)
C68 0.0442(17) 0.0416(17) 0.0425(16) -0.0084(13) -0.0089(13) -0.0152(14)
C69 0.0381(15) 0.0341(15) 0.0420(16) -0.0011(12) -0.0058(12) -0.0114(12)
C70 0.0350(15) 0.0343(15) 0.0445(16) -0.0027(12) -0.0118(12) -0.0091(12)
C71 0.0453(18) 0.060(2) 0.054(2) -0.0151(17) -0.0168(15) -0.0129(16)
C72 0.0474(18) 0.0406(18) 0.0490(19) -0.0046(14) -0.0047(15) -0.0095(14)
C73 0.0357(15) 0.0305(14) 0.0477(17) -0.0029(12) -0.0165(13) -0.0066(12)
C74 0.0364(15) 0.0347(15) 0.0450(16) -0.0033(12) -0.0114(13) -0.0105(12)
C75 0.0351(15) 0.0378(16) 0.0509(18) -0.0012(13) -0.0114(13) -0.0106(13)
C76 0.0347(15) 0.0400(16) 0.0530(18) 0.0003(14) -0.0174(13) -0.0124(13)
C77 0.0405(16) 0.0332(15) 0.0468(17) -0.0021(13) -0.0160(13) -0.0100(12)
C78 0.0342(15) 0.0352(15) 0.0483(17) -0.0026(13) -0.0126(13) -0.0089(12)
C79 0.0370(17) 0.061(2) 0.058(2) -0.0096(18) -0.0105(15) -0.0145(16)
C80 0.0401(17) 0.0480(19) 0.0527(19) -0.0066(15) -0.0178(14) -0.0111(14)
C81 0.0278(13) 0.0389(15) 0.0335(14) 0.0044(12) -0.0082(11) -0.0096(12)
C82 0.0293(14) 0.0450(17) 0.0356(15) 0.0039(12) -0.0083(11) -0.0084(12)
C83 0.0362(15) 0.0554(19) 0.0321(15) 0.0046(13) -0.0116(12) -0.0158(14)
C84 0.0376(16) 0.0567(19) 0.0321(15) -0.0017(13) -0.0092(12) -0.0163(14)
C85 0.0326(14) 0.0422(16) 0.0343(15) -0.0015(12) -0.0048(11) -0.0115(12)
C86 0.0284(13) 0.0408(16) 0.0348(14) 0.0018(12) -0.0084(11) -0.0092(12)
C87 0.0430(18) 0.067(2) 0.0400(17) 0.0040(16) -0.0154(14) -0.0135(17)
C88 0.0357(16) 0.0477(18) 0.0487(19) -0.0070(15) -0.0125(14) -0.0084(14)
C89 0.0203(12) 0.0433(16) 0.0312(14) -0.0042(12) -0.0033(10) -0.0014(11)
C90 0.0246(13) 0.0396(15) 0.0308(14) -0.0035(11) -0.0025(10) -0.0041(11)
C91 0.0285(13) 0.0413(16) 0.0306(14) -0.0025(12) -0.0024(11) -0.0006(12)
C92 0.0303(14) 0.0479(18) 0.0314(14) -0.0003(13) -0.0050(11) 0.0023(13)
C93 0.0258(13) 0.0525(19) 0.0326(14) -0.0075(13) -0.0056(11) -0.0028(12)
C94 0.0244(13) 0.0433(16) 0.0370(15) -0.0056(12) -0.0046(11) -0.0053(12)
C95 0.0376(16) 0.0383(16) 0.0336(15) 0.0007(12) -0.0035(12) 0.0025(13)
C96 0.0381(17) 0.067(2) 0.0364(16) -0.0063(15) -0.0106(13) -0.0091(15)
C97 0.0277(13) 0.0390(16) 0.0342(14) -0.0033(12) -0.0052(11) -0.0051(12)
C98 0.0277(13) 0.0332(15) 0.0421(16) -0.0036(12) -0.0047(11) -0.0059(11)
C99 0.0312(15) 0.0354(16) 0.0515(18) -0.0060(13) -0.0009(13) -0.0065(12)
C100 0.0377(16) 0.0420(18) 0.0541(19) -0.0032(15) 0.0068(14) -0.0126(14)
C101 0.0414(17) 0.0406(17) 0.0418(17) 0.0044(13) 0.0006(13) -0.0052(14)
C102 0.0281(14) 0.0465(17) 0.0380(16) 0.0011(13) -0.0025(12) -0.0061(12)
C103 0.0367(17) 0.0377(18) 0.088(3) -0.0072(18) -0.0009(17) -0.0132(14)
C104 0.052(2) 0.057(2) 0.063(2) 0.0148(19) -0.0011(18) -0.0108(18)
C105 0.0260(13) 0.0373(15) 0.0341(14) 0.0031(12) -0.0086(11) -0.0042(11)
C106 0.0278(13) 0.0365(15) 0.0369(15) 0.0048(12) -0.0053(11) -0.0078(11)
C107 0.0310(14) 0.0351(15) 0.0356(15) 0.0071(12) -0.0048(11) -0.0059(12)
C108 0.0283(14) 0.0394(16) 0.0413(16) 0.0058(13) -0.0024(12) -0.0022(12)
C109 0.0285(14) 0.0425(17) 0.0413(16) 0.0054(13) -0.0056(12) -0.0076(12)
C110 0.0277(14) 0.0402(16) 0.0384(15) 0.0032(12) -0.0087(11) -0.0074(12)
C111 0.0349(15) 0.0358(16) 0.0481(18) 0.0011(13) -0.0024(13) -0.0054(12)
C112 0.0303(16) 0.059(2) 0.062(2) -0.0029(17) -0.0025(15) -0.0125(15)
B1 0.0299(15) 0.0346(17) 0.0458(19) -0.0061(14) -0.0113(14) -0.0068(13)
B2 0.0239(14) 0.0374(17) 0.0357(16) 0.0004(13) -0.0078(12) -0.0054(13)
N1 0.0394(14) 0.0364(14) 0.0621(18) 0.0057(12) -0.0145(13) -0.0089(11)
N2 0.0387(14) 0.0316(13) 0.0600(17) -0.0001(12) -0.0154(12) -0.0069(11)
N3 0.0300(12) 0.0276(12) 0.0455(14) -0.0039(10) -0.0026(10) -0.0074(10)
N4 0.0293(12) 0.0293(12) 0.0466(14) -0.0057(10) -0.0034(10) -0.0060(10)
F1 0.150(3) 0.0755(17) 0.0588(14) -0.0016(13) 0.0035(16) -0.0631(19)
F2 0.172(4) 0.154(3) 0.099(2) -0.023(2) 0.021(2) -0.132(3)
F3 0.156(4) 0.096(3) 0.134(3) 0.068(2) 0.024(3) 0.014(2)
F4 0.144(6) 0.054(3) 0.064(3) -0.008(2) 0.023(3) 0.001(3)
F5 0.082(3) 0.048(3) 0.071(3) -0.022(2) -0.008(2) -0.024(2)
F6 0.047(3) 0.111(6) 0.140(7) -0.063(5) -0.004(4) -0.011(4)
F4' 0.081(6) 0.071(5) 0.066(5) -0.026(4) 0.001(4) 0.009(4)
F5' 0.082(6) 0.125(9) 0.131(9) -0.067(8) -0.011(6) -0.031(6)
F6' 0.041(6) 0.050(5) 0.084(6) 0.004(4) -0.015(4) 0.016(4)
F7 0.0427(11) 0.0885(17) 0.0916(18) 0.0062(14) -0.0244(11) -0.0267(11)
F8 0.0593(14) 0.0774(16) 0.106(2) -0.0068(14) -0.0074(13) -0.0409(13)
F9 0.0509(13) 0.0811(18) 0.107(2) -0.0240(15) 0.0071(13) -0.0141(12)
F10 0.069(3) 0.081(3) 0.043(2) 0.0206(18) -0.0128(17) -0.037(2)
F11 0.178(7) 0.047(3) 0.073(3) 0.004(2) -0.027(4) 0.011(3)
F12 0.052(3) 0.121(6) 0.085(5) 0.047(4) -0.018(3) -0.028(4)
F10' 0.082(5) 0.116(7) 0.161(9) 0.051(7) -0.021(5) -0.047(5)
F11' 0.099(6) 0.090(5) 0.118(6) 0.036(5) -0.045(5) -0.015(4)
F12' 0.118(9) 0.082(5) 0.068(5) -0.001(4) -0.054(6) -0.020(5)
F13 0.114(2) 0.0630(15) 0.0949(19) -0.0144(13) -0.0679(17) -0.0193(14)
F14 0.0402(11) 0.127(2) 0.0677(15) -0.0172(15) -0.0217(10) -0.0097(13)
F15 0.0806(16) 0.0711(15) 0.0589(13) 0.0087(11) -0.0326(12) -0.0166(13)
F16 0.0876(17) 0.0441(12) 0.0762(15) -0.0272(11) -0.0262(13) 0.0046(11)
F17 0.0724(14) 0.0332(10) 0.0550(12) -0.0007(8) -0.0164(10) -0.0008(9)
F18 0.0474(12) 0.0569(14) 0.0966(18) 0.0163(12) 0.0010(12) 0.0013(10)
F19 0.047(2) 0.125(5) 0.091(4) -0.062(4) 0.012(2) -0.031(2)
F20 0.043(2) 0.111(5) 0.068(3) 0.016(3) -0.005(2) 0.015(3)
F21 0.061(3) 0.071(3) 0.097(4) -0.002(2) 0.020(2) -0.032(2)
F19' 0.063(5) 0.080(7) 0.111(9) -0.038(6) 0.013(5) -0.015(5)
F20' 0.026(4) 0.106(8) 0.073(6) -0.029(6) -0.008(3) -0.018(5)
F21' 0.072(6) 0.118(9) 0.061(6) 0.023(6) 0.003(4) -0.014(6)
F22 0.0822(16) 0.0659(14) 0.0457(11) -0.0002(10) -0.0110(10) -0.0277(12)
F23 0.0793(16) 0.1034(19) 0.0592(13) -0.0153(12) -0.0188(11) -0.0551(15)
F24 0.0630(14) 0.0813(16) 0.0706(14) -0.0379(13) -0.0274(11) 0.0054(12)
F25 0.068(3) 0.093(4) 0.085(4) 0.039(3) -0.046(3) -0.034(3)
F26 0.0325(14) 0.084(4) 0.0577(17) 0.0006(18) -0.0198(11) -0.0087(15)
F27 0.059(3) 0.102(3) 0.064(3) -0.021(2) -0.033(2) -0.011(2)
F25' 0.056(7) 0.073(10) 0.058(7) -0.010(6) -0.030(5) 0.004(6)
F26' 0.051(8) 0.070(8) 0.065(10) 0.012(6) -0.030(6) -0.042(6)
F27' 0.046(8) 0.064(8) 0.044(7) 0.019(5) -0.030(5) -0.016(6)
F28 0.0408(18) 0.063(3) 0.100(4) -0.047(3) -0.015(2) -0.0093(19)
F29 0.071(3) 0.0420(17) 0.063(2) -0.0152(14) -0.033(2) 0.0103(17)
F30 0.0440(19) 0.063(2) 0.081(4) 0.005(2) 0.019(2) -0.0025(15)
F28' 0.066(6) 0.059(7) 0.043(5) -0.015(4) -0.016(4) 0.000(5)
F29' 0.072(8) 0.061(6) 0.057(5) -0.003(4) -0.009(5) 0.022(5)
F30' 0.034(4) 0.080(6) 0.077(8) -0.032(6) -0.002(5) -0.008(4)
F31 0.0542(11) 0.0445(11) 0.0479(11) 0.0025(8) 0.0089(9) -0.0071(9)
F32 0.0437(10) 0.0425(10) 0.0630(12) 0.0007(9) -0.0057(9) 0.0054(8)
F33 0.0742(14) 0.0443(11) 0.0525(11) 0.0033(9) -0.0189(10) -0.0200(10)
F34 0.0651(13) 0.0927(17) 0.0375(10) -0.0177(10) -0.0089(9) -0.0258(12)
F35 0.138(3) 0.122(2) 0.0692(16) 0.0229(16) -0.0568(17) -0.091(2)
F36 0.0396(12) 0.167(3) 0.097(2) -0.076(2) -0.0331(13) 0.0169(15)
F37 0.0423(13) 0.087(2) 0.219(4) 0.063(2) -0.0549(19) -0.0298(13)
F38 0.0439(11) 0.0678(14) 0.111(2) -0.0300(14) -0.0065(12) -0.0229(10)
F39 0.0401(12) 0.112(2) 0.128(2) -0.069(2) 0.0204(14) -0.0230(13)
F40 0.0718(18) 0.099(2) 0.195(4) 0.097(3) -0.007(2) -0.0230(17)
F41 0.0511(12) 0.0541(13) 0.0908(17) 0.0167(12) -0.0122(12) 0.0013(10)
F42 0.290(6) 0.079(2) 0.084(2) 0.0075(17) -0.110(3) 0.008(3)
F43 0.0563(11) 0.0409(10) 0.0592(12) -0.0014(9) -0.0217(9) -0.0099(9)
F44 0.0674(13) 0.0363(10) 0.0627(12) 0.0129(9) -0.0195(10) -0.0146(9)
F45 0.0520(12) 0.0571(13) 0.0815(15) -0.0273(11) 0.0198(11) -0.0170(10)
F46 0.0423(14) 0.090(2) 0.120(3) 0.0226(18) -0.0405(16) -0.0251(13)
F47 0.0526(16) 0.107(3) 0.0787(19) -0.0204(17) 0.0205(13) -0.0453(17)
F48 0.0411(13) 0.0668(18) 0.092(2) -0.0111(17) -0.0049(13) -0.0258(12)
F47' 0.086(10) 0.087(10) 0.093(10) 0.000(5) -0.014(5) -0.033(6)
F48' 0.062(9) 0.070(9) 0.069(9) -0.007(5) -0.008(5) -0.024(5)
P1 0.0380(5) 0.0296(4) 0.0569(6) -0.0004(4) 0.0005(4) -0.0057(4)
P2 0.0323(5) 0.0297(4) 0.0579(7) 0.0017(4) -0.0021(4) -0.0068(4)
P1' 0.0380(5) 0.0296(4) 0.0569(6) -0.0004(4) 0.0005(4) -0.0057(4)
P2' 0.0323(5) 0.0297(4) 0.0579(7) 0.0017(4) -0.0021(4) -0.0068(4)

loop_
_atom_type_symbol
_atom_type_description
_atom_type_scat_dispersion_real
_atom_type_scat_dispersion_imag
_atom_type_scat_source
C C 0.0181 0.0091 'International Tables Vol C Tables 4.2.6.8 and 6.1.1.4'
H H 0.0000 0.0000 'International Tables Vol C Tables 4.2.6.8 and 6.1.1.4'
B B 0.0090 0.0039 'International Tables Vol C Tables 4.2.6.8 and 6.1.1.4'
N N 0.0311 0.0180 'International Tables Vol C Tables 4.2.6.8 and 6.1.1.4'
F F 0.0727 0.0534 'International Tables Vol C Tables 4.2.6.8 and 6.1.1.4'
P P 0.2955 0.4335 'International Tables Vol C Tables 4.2.6.8 and 6.1.1.4'

loop_
_geom_angle_atom_site_label_1
_geom_angle_atom_site_label_2
_geom_angle_atom_site_label_3
_geom_angle
N2 C1 N1 106.5(3)
N2 C1 P1 117.0(2)
N1 C1 P1 136.5(3)
N2 C1 P1' 129.1(3)
N1 C1 P1' 116.7(3)
C3 C2 N1 107.7(3)
C2 C3 N2 107.2(3)
C5 C4 C9 123.4(3)
C5 C4 N2 117.9(3)
C9 C4 N2 118.6(3)
C4 C5 C6 116.5(3)
C4 C5 C10 121.8(4)
C6 C5 C10 121.8(4)
C7 C6 C5 122.2(3)
C8 C7 C6 118.4(4)
C8 C7 C11 121.3(4)
C6 C7 C11 120.2(4)
C7 C8 C9 122.8(3)
C8 C9 C4 116.7(3)
C8 C9 C12 121.3(3)
C4 C9 C12 122.1(3)
C14 C13 C18 124.1(3)
C14 C13 N1 117.5(3)
C18 C13 N1 118.3(3)
C13 C14 C15 117.1(4)
C13 C14 C19 121.6(4)
C15 C14 C19 121.3(4)
C16 C15 C14 121.9(4)
C15 C16 C17 118.5(4)
C15 C16 C20 120.8(4)
C17 C16 C20 120.6(4)
C16 C17 C18 122.2(4)
C13 C18 C17 116.3(3)
C13 C18 C21 122.5(3)
C17 C18 C21 121.2(3)
N4 C22 N3 106.4(2)
N4 C22 P2 117.3(2)
N3 C22 P2 136.1(2)
N4 C22 P2' 122.1(3)
N3 C22 P2' 124.1(3)
C24 C23 N3 106.9(3)
C23 C24 N4 107.2(3)
C26 C25 C30 125.1(3)
C26 C25 N3 117.3(3)
C30 C25 N3 117.5(3)
C25 C26 C27 115.7(3)
C25 C26 C31 122.6(3)
C27 C26 C31 121.7(3)
C28 C27 C26 120.4(3)
C29 C28 C27 122.1(3)
C28 C29 C30 120.7(3)
C25 C30 C29 115.9(3)
C25 C30 C34 123.0(3)
C29 C30 C34 121.1(3)
C26 C31 C33 109.9(3)
C26 C31 C32 113.6(3)
C33 C31 C32 112.2(3)
C35 C34 C30 112.9(3)
C35 C34 C36 109.0(3)
C30 C34 C36 112.6(3)
C38 C37 C42 124.9(3)
C38 C37 N4 117.6(3)
C42 C37 N4 117.4(3)
C37 C38 C39 116.1(3)
C37 C38 C43 123.1(3)
C39 C38 C43 120.8(3)
C40 C39 C38 121.2(4)
C41 C40 C39 120.8(3)
C40 C41 C42 121.5(4)
C37 C42 C41 115.5(3)
C37 C42 C46 123.0(3)
C41 C42 C46 121.5(3)
C38 C43 C44 110.1(4)
C38 C43 C45 111.8(4)
C44 C43 C45 111.6(4)
C47 C46 C42 112.9(4)
C47 C46 C48 111.6(4)
C42 C46 C48 111.5(4)
C50 C49 C54 116.2(3)
C50 C49 B1 120.2(3)
C54 C49 B1 123.1(3)
C51 C50 C49 121.9(3)
C52 C51 C50 121.2(3)
C52 C51 C55 118.7(3)
C50 C51 C55 120.1(3)
C53 C52 C51 118.3(3)
C52 C53 C54 120.9(3)
C52 C53 C56 118.3(3)
C54 C53 C56 120.8(4)
C49 C54 C53 121.5(3)
F1 C55 F3 106.8(5)
F1 C55 F2 107.4(4)
F3 C55 F2 103.5(4)
F1 C55 C51 114.9(3)
F3 C55 C51 112.5(4)
F2 C55 C51 110.9(4)
F4 C56 F6 110.6(7)
F5' C56 F6' 115.9(10)
F4 C56 F5 102.7(5)
F6 C56 F5 103.2(6)
F5' C56 F4' 101.8(10)
F6' C56 F4' 98.1(8)
F5' C56 C53 117.1(6)
F4 C56 C53 115.1(4)
F6 C56 C53 114.8(6)
F6' C56 C53 110.2(9)
F5 C56 C53 109.2(4)
F4' C56 C53 111.7(5)
C62 C57 C58 115.2(3)
C62 C57 B1 123.1(3)
C58 C57 B1 121.3(3)
C59 C58 C57 122.6(3)
C60 C59 C58 120.8(3)
C60 C59 C63 118.6(3)
C58 C59 C63 120.5(3)
C59 C60 C61 118.2(3)
C60 C61 C62 120.7(3)
C60 C61 C64 120.3(4)
C62 C61 C64 119.0(4)
C61 C62 C57 122.4(3)
F8 C63 F7 106.8(3)
F8 C63 F9 106.2(3)
F7 C63 F9 106.4(3)
F8 C63 C59 112.0(3)
F7 C63 C59 113.1(3)
F9 C63 C59 111.9(3)
F11 C64 F12 109.8(7)
F10' C64 F12' 123.6(9)
F11 C64 F10 100.1(5)
F12 C64 F10 104.6(5)
F10' C64 C61 120.8(7)
F11 C64 C61 112.9(5)
F12 C64 C61 117.7(5)
F12' C64 C61 111.3(7)
F10 C64 C61 110.0(4)
F10' C64 F11' 92.8(8)
F12' C64 F11' 90.9(8)
C61 C64 F11' 107.4(5)
C66 C65 C70 115.7(3)
C66 C65 B1 122.6(3)
C70 C65 B1 121.2(3)
C67 C66 C65 122.2(3)
C68 C67 C66 120.6(3)
C68 C67 C71 120.2(3)
C66 C67 C71 119.1(3)
C69 C68 C67 118.5(3)
C68 C69 C70 120.6(3)
C68 C69 C72 119.9(3)
C70 C69 C72 119.5(3)
C69 C70 C65 122.4(3)
F13 C71 F14 109.5(3)
F13 C71 F15 104.7(3)
F14 C71 F15 102.7(3)
F13 C71 C67 113.3(3)
F14 C71 C67 112.8(3)
F15 C71 C67 113.1(3)
F16 C72 F18 106.1(3)
F16 C72 F17 105.6(3)
F18 C72 F17 105.1(3)
F16 C72 C69 113.8(3)
F18 C72 C69 112.7(3)
F17 C72 C69 112.8(3)
C74 C73 C78 115.8(3)
C74 C73 B1 124.8(3)
C78 C73 B1 119.4(3)
C75 C74 C73 122.2(3)
C76 C75 C74 120.6(3)
C76 C75 C79 119.1(3)
C74 C75 C79 120.3(3)
C75 C76 C77 118.6(3)
C76 C77 C78 120.2(3)
C76 C77 C80 120.0(3)
C78 C77 C80 119.8(3)
C77 C78 C73 122.5(3)
F20 C79 F19 106.6(5)
F21' C79 F19' 111.5(10)
F21' C79 F20' 113.4(11)
F19' C79 F20' 100.4(8)
F20 C79 F21 106.1(5)
F19 C79 F21 101.0(5)
F21' C79 C75 114.2(7)
F20 C79 C75 115.7(4)
F19 C79 C75 115.2(3)
F19' C79 C75 107.6(6)
F20' C79 C75 108.7(7)
F21 C79 C75 110.9(4)
F24 C80 F22 106.9(3)
F24 C80 F23 105.8(3)
F22 C80 F23 105.6(3)
F24 C80 C77 113.1(3)
F22 C80 C77 112.8(3)
F23 C80 C77 112.0(3)
C82 C81 C86 115.3(3)
C82 C81 B2 123.1(3)
C86 C81 B2 121.2(2)
C83 C82 C81 121.9(3)
C84 C83 C82 121.3(3)
C84 C83 C87 120.0(3)
C82 C83 C87 118.7(3)
C85 C84 C83 117.8(3)
C84 C85 C86 121.0(3)
C84 C85 C88 119.5(3)
C86 C85 C88 119.6(3)
C85 C86 C81 122.6(3)
F25 C87 F26 107.4(4)
F25 C87 F27 107.8(4)
F26 C87 F27 104.3(4)
F26' C87 F25' 111.1(11)
F26' C87 F27' 105.7(11)
F25' C87 F27' 100.9(11)
F26' C87 C83 116.1(11)
F25 C87 C83 113.2(4)
F26 C87 C83 111.4(3)
F27 C87 C83 112.2(4)
F25' C87 C83 113.6(6)
F27' C87 C83 107.9(9)
F30' C88 F28' 113.3(9)
F28 C88 F29 106.7(4)
F30' C88 F29' 110.5(8)
F28' C88 F29' 108.4(9)
F28 C88 F30 102.9(4)
F29 C88 F30 103.3(4)
F30' C88 C85 111.6(6)
F28' C88 C85 109.0(8)
F28 C88 C85 116.0(3)
F29 C88 C85 114.6(3)
F29' C88 C85 103.6(5)
F30 C88 C85 111.9(3)
C90 C89 C94 116.2(3)
C90 C89 B2 122.4(3)
C94 C89 B2 121.1(3)
C89 C90 C91 122.3(3)
C92 C91 C90 120.3(3)
C92 C91 C95 119.0(3)
C90 C91 C95 120.7(3)
C93 C92 C91 118.3(3)
C92 C93 C94 121.4(3)
C92 C93 C96 118.6(3)
C94 C93 C96 120.1(3)
C93 C94 C89 121.5(3)
F33 C95 F31 105.8(3)
F33 C95 F32 106.6(3)
F31 C95 F32 105.1(2)
F33 C95 C91 113.9(3)
F31 C95 C91 112.9(3)
F32 C95 C91 111.9(3)
F35 C96 F36 107.2(3)
F35 C96 F34 105.0(3)
F36 C96 F34 105.0(3)
F35 C96 C93 114.0(3)
F36 C96 C93 112.3(3)
F34 C96 C93 112.6(3)
C98 C97 C102 116.1(3)
C98 C97 B2 124.1(3)
C102 C97 B2 119.7(2)
C99 C98 C97 121.7(3)
C100 C99 C98 121.2(3)
C100 C99 C103 118.7(3)
C98 C99 C103 120.1(3)
C101 C100 C99 117.8(3)
C100 C101 C102 121.2(3)
C100 C101 C104 120.4(3)
C102 C101 C104 118.3(3)
C101 C102 C97 122.0(3)
F37 C103 F38 109.7(4)
F37 C103 F39 103.6(3)
F38 C103 F39 103.4(3)
F37 C103 C99 114.6(3)
F38 C103 C99 113.4(3)
F39 C103 C99 111.2(3)
F40 C104 F42 107.5(4)
F40 C104 F41 104.2(4)
F42 C104 F41 106.4(4)
F40 C104 C101 113.3(4)
F42 C104 C101 112.3(4)
F41 C104 C101 112.6(3)
C106 C105 C110 116.1(3)
C106 C105 B2 120.2(2)
C110 C105 B2 123.5(3)
C107 C106 C105 122.8(3)
C106 C107 C108 120.2(3)
C106 C107 C111 119.1(3)
C108 C107 C111 120.6(3)
C109 C108 C107 118.3(3)
C108 C109 C110 121.2(3)
C108 C109 C112 118.1(3)
C110 C109 C112 120.7(3)
C105 C110 C109 121.4(3)
F45 C111 F43 106.7(3)
F45 C111 F44 106.5(3)
F43 C111 F44 105.1(3)
F45 C111 C107 113.5(3)
F43 C111 C107 113.6(3)
F44 C111 C107 110.9(3)
F46' C112 F48' 117.7(16)
F46' C112 F48 130.8(11)
F48' C112 F48 30.6(13)
F46' C112 F46 43.5(12)
F48' C112 F46 81.3(13)
F48 C112 F46 107.4(4)
F46' C112 F47 63.9(12)
F48' C112 F47 128.7(14)
F48 C112 F47 105.5(3)
F46 C112 F47 104.9(3)
F46' C112 F47' 101.7(14)
F48' C112 F47' 104.8(15)
F48 C112 F47' 74.9(12)
F46 C112 F47' 137.2(13)
F47 C112 F47' 38.6(13)
F46' C112 C109 113.8(11)
F48' C112 C109 111.7(13)
F48 C112 C109 114.3(3)
F46 C112 C109 111.6(3)
F47 C112 C109 112.5(3)
F47' C112 C109 105.3(12)
C65 B1 C57 103.2(2)
C65 B1 C73 113.2(2)
C57 B1 C73 111.9(3)
C65 B1 C49 112.3(3)
C57 B1 C49 112.9(2)
C73 B1 C49 103.7(2)
C81 B2 C105 113.7(2)
C81 B2 C97 103.3(2)
C105 B2 C97 109.9(2)
C81 B2 C89 112.4(2)
C105 B2 C89 104.4(2)
C97 B2 C89 113.4(2)
C1 N1 C2 109.1(3)
C1 N1 C13 127.5(3)
C2 N1 C13 123.3(3)
C1 N2 C3 109.5(3)
C1 N2 C4 125.5(3)
C3 N2 C4 125.0(3)
C22 N3 C23 109.5(2)
C22 N3 C25 125.4(2)
C23 N3 C25 125.1(2)
C22 N4 C24 109.9(2)
C22 N4 C37 126.2(2)
C24 N4 C37 123.9(2)
F46' F46 C112 63.6(12)
F46' F46 F48' 104.9(14)
C112 F46 F48' 47.4(9)
F47' F47 C112 75.3(15)
F47' F47 F46' 128.9(18)
C112 F47 F46' 55.1(9)
F48' F48 C112 69.5(19)
F48' F48 F47' 123(2)
C112 F48 F47' 55.0(9)
F46 F46' C112 72.9(14)
F46 F46' F47 129.5(17)
C112 F46' F47 61.0(10)
F47 F47' C112 66.1(13)
F47 F47' F48 106.7(16)
C112 F47' F48 50.1(8)
F48 F48' C112 80.0(19)
F48 F48' F46 123(2)
C112 F48' F46 51.3(9)
C1 P1 P2 100.15(12)
C22 P2 P1 100.17(10)
C1 P1' P2' 89.9(4)
C22 P2' P1' 91.6(4)

loop_
_geom_bond_atom_site_label_1
_geom_bond_atom_site_label_2
_geom_bond_distance
C1 N2 1.346(4)
C1 N1 1.352(4)
C1 P1 1.840(3)
C1 P1' 1.883(7)
C2 C3 1.343(6)
C2 N1 1.364(4)
C3 N2 1.366(5)
C4 C5 1.387(5)
C4 C9 1.401(5)
C4 N2 1.460(4)
C5 C6 1.400(6)
C5 C10 1.500(5)
C6 C7 1.384(6)
C7 C8 1.376(6)
C7 C11 1.512(6)
C8 C9 1.383(5)
C9 C12 1.511(5)
C13 C14 1.381(5)
C13 C18 1.383(5)
C13 N1 1.448(4)
C14 C15 1.394(6)
C14 C19 1.504(6)
C15 C16 1.378(6)
C16 C17 1.392(6)
C16 C20 1.500(5)
C17 C18 1.397(5)
C18 C21 1.509(5)
C22 N4 1.345(4)
C22 N3 1.348(4)
C22 P2 1.828(3)
C22 P2' 2.003(8)
C23 C24 1.351(4)
C23 N3 1.376(4)
C24 N4 1.366(4)
C25 C26 1.392(5)
C25 C30 1.400(5)
C25 N3 1.449(4)
C26 C27 1.405(5)
C26 C31 1.518(5)
C27 C28 1.383(6)
C28 C29 1.357(6)
C29 C30 1.402(5)
C30 C34 1.523(5)
C31 C33 1.530(5)
C31 C32 1.534(6)
C34 C35 1.511(6)
C34 C36 1.554(6)
C37 C38 1.392(5)
C37 C42 1.394(5)
C37 N4 1.455(4)
C38 C39 1.393(5)
C38 C43 1.516(5)
C39 C40 1.373(7)
C40 C41 1.371(6)
C41 C42 1.401(5)
C42 C46 1.509(5)
C43 C44 1.523(6)
C43 C45 1.527(7)
C46 C47 1.499(7)
C46 C48 1.512(6)
C49 C50 1.396(5)
C49 C54 1.401(4)
C49 B1 1.643(4)
C50 C51 1.388(5)
C51 C52 1.380(5)
C51 C55 1.492(6)
C52 C53 1.377(6)
C53 C54 1.403(5)
C53 C56 1.486(5)
C55 F1 1.299(5)
C55 F3 1.302(6)
C55 F2 1.335(6)
C56 F5' 1.200(10)
C56 F4 1.272(7)
C56 F6 1.290(10)
C56 F6' 1.342(12)
C56 F5 1.421(6)
C56 F4' 1.470(14)
C57 C62 1.399(5)
C57 C58 1.401(4)
C57 B1 1.636(5)
C58 C59 1.390(5)
C59 C60 1.380(5)
C59 C63 1.498(5)
C60 C61 1.382(6)
C61 C62 1.395(5)
C61 C64 1.479(6)
C63 F8 1.336(5)
C63 F7 1.338(5)
C63 F9 1.347(5)
C64 F10' 1.189(10)
C64 F11 1.260(7)
C64 F12 1.285(10)
C64 F12' 1.302(12)
C64 F10 1.444(7)
C64 F11' 1.588(11)
C65 C66 1.398(4)
C65 C70 1.404(4)
C65 B1 1.635(4)
C66 C67 1.393(4)
C67 C68 1.388(5)
C67 C71 1.489(5)
C68 C69 1.383(5)
C69 C70 1.388(4)
C69 C72 1.491(5)
C71 F13 1.335(4)
C71 F14 1.338(4)
C71 F15 1.340(5)
C72 F16 1.328(4)
C72 F18 1.335(4)
C72 F17 1.341(4)
C73 C74 1.401(4)
C73 C78 1.402(4)
C73 B1 1.638(4)
C74 C75 1.389(4)
C75 C76 1.389(5)
C75 C79 1.499(5)
C76 C77 1.389(5)
C77 C78 1.392(4)
C77 C80 1.489(5)
C79 F21' 1.157(12)
C79 F20 1.286(7)
C79 F19 1.323(5)
C79 F19' 1.343(11)
C79 F20' 1.350(12)
C79 F21 1.387(6)
C80 F24 1.328(4)
C80 F22 1.330(4)
C80 F23 1.345(4)
C81 C82 1.405(4)
C81 C86 1.407(4)
C81 B2 1.637(4)
C82 C83 1.401(4)
C83 C84 1.389(5)
C83 C87 1.501(4)
C84 C85 1.384(4)
C85 C86 1.395(4)
C85 C88 1.497(4)
C87 F26' 1.24(2)
C87 F25 1.305(6)
C87 F26 1.334(5)
C87 F27 1.362(7)
C87 F25' 1.385(14)
C87 F27' 1.397(17)
C88 F30' 1.226(11)
C88 F28' 1.255(13)
C88 F28 1.317(6)
C88 F29 1.335(5)
C88 F29' 1.351(11)
C88 F30 1.378(5)
C89 C90 1.391(4)
C89 C94 1.404(4)
C89 B2 1.647(4)
C90 C91 1.400(4)
C91 C92 1.392(5)
C91 C95 1.493(5)
C92 C93 1.373(5)
C93 C94 1.396(4)
C93 C96 1.504(4)
C95 F33 1.335(4)
C95 F31 1.343(4)
C95 F32 1.349(4)
C96 F35 1.318(5)
C96 F36 1.326(4)
C96 F34 1.337(4)
C97 C98 1.398(4)
C97 C102 1.400(4)
C97 B2 1.647(4)
C98 C99 1.394(4)
C99 C100 1.387(5)
C99 C103 1.497(5)
C100 C101 1.382(5)
C101 C102 1.391(5)
C101 C104 1.505(5)
C103 F37 1.294(5)
C103 F38 1.316(4)
C103 F39 1.363(5)
C104 F40 1.306(5)
C104 F42 1.308(6)
C104 F41 1.316(5)
C105 C106 1.394(4)
C105 C110 1.399(4)
C105 B2 1.642(4)
C106 C107 1.390(4)
C107 C108 1.391(4)
C107 C111 1.493(5)
C108 C109 1.379(5)
C109 C110 1.400(4)
C109 C112 1.503(4)
C111 F45 1.330(4)
C111 F43 1.333(4)
C111 F44 1.358(4)
C112 F46' 1.25(2)
C112 F48' 1.26(2)
C112 F48 1.326(5)
C112 F46 1.336(5)
C112 F47 1.337(5)
C112 F47' 1.41(2)
F46 F46' 0.96(3)
F46 F48' 1.69(3)
F47 F47' 0.91(3)
F47 F46' 1.37(3)
F48 F48' 0.68(3)
F48 F47' 1.67(3)
P1 P2 2.0453(13)
P1' P2' 2.266(11)

loop_
_geom_torsion_atom_site_label_1
_geom_torsion_atom_site_label_2
_geom_torsion_atom_site_label_3
_geom_torsion_atom_site_label_4
_geom_torsion
N1 C2 C3 N2 0.8(5)
C9 C4 C5 C6 -2.6(5)
N2 C4 C5 C6 179.7(3)
C9 C4 C5 C10 177.8(3)
N2 C4 C5 C10 0.1(5)
C4 C5 C6 C7 2.1(5)
C10 C5 C6 C7 -178.4(4)
C5 C6 C7 C8 -0.1(5)
C5 C6 C7 C11 -178.7(3)
C6 C7 C8 C9 -1.4(6)
C11 C7 C8 C9 177.1(4)
C7 C8 C9 C4 1.0(5)
C7 C8 C9 C12 -177.8(4)
C5 C4 C9 C8 1.2(5)
N2 C4 C9 C8 178.9(3)
C5 C4 C9 C12 179.9(3)
N2 C4 C9 C12 -2.4(5)
C18 C13 C14 C15 0.5(6)
N1 C13 C14 C15 -177.5(3)
C18 C13 C14 C19 -179.2(4)
N1 C13 C14 C19 2.8(5)
C13 C14 C15 C16 -0.4(6)
C19 C14 C15 C16 179.3(4)
C14 C15 C16 C17 -0.2(6)
C14 C15 C16 C20 177.8(4)
C15 C16 C17 C18 0.7(6)
C20 C16 C17 C18 -177.3(4)
C14 C13 C18 C17 -0.1(5)
N1 C13 C18 C17 178.0(3)
C14 C13 C18 C21 -178.3(4)
N1 C13 C18 C21 -0.3(5)
C16 C17 C18 C13 -0.6(5)
C16 C17 C18 C21 177.8(4)
N3 C23 C24 N4 0.2(4)
C30 C25 C26 C27 -2.7(5)
N3 C25 C26 C27 175.8(3)
C30 C25 C26 C31 176.1(3)
N3 C25 C26 C31 -5.3(4)
C25 C26 C27 C28 1.0(5)
C31 C26 C27 C28 -177.8(3)
C26 C27 C28 C29 0.5(6)
C27 C28 C29 C30 -0.5(6)
C26 C25 C30 C29 2.8(5)
N3 C25 C30 C29 -175.8(3)
C26 C25 C30 C34 -178.2(3)
N3 C25 C30 C34 3.2(4)
C28 C29 C30 C25 -1.1(5)
C28 C29 C30 C34 179.9(3)
C25 C26 C31 C33 -95.2(4)
C27 C26 C31 C33 83.5(4)
C25 C26 C31 C32 138.2(4)
C27 C26 C31 C32 -43.1(5)
C25 C30 C34 C35 -96.1(4)
C29 C30 C34 C35 82.9(4)
C25 C30 C34 C36 140.0(3)
C29 C30 C34 C36 -41.0(5)
C42 C37 C38 C39 1.3(5)
N4 C37 C38 C39 -176.7(3)
C42 C37 C38 C43 -179.8(3)
N4 C37 C38 C43 2.2(5)
C37 C38 C39 C40 -0.8(6)
C43 C38 C39 C40 -179.7(4)
C38 C39 C40 C41 0.1(7)
C39 C40 C41 C42 0.1(7)
C38 C37 C42 C41 -1.1(5)
N4 C37 C42 C41 176.9(3)
C38 C37 C42 C46 -179.6(3)
N4 C37 C42 C46 -1.5(5)
C40 C41 C42 C37 0.4(6)
C40 C41 C42 C46 178.8(4)
C37 C38 C43 C44 122.2(4)
C39 C38 C43 C44 -59.0(5)
C37 C38 C43 C45 -113.2(4)
C39 C38 C43 C45 65.7(5)
C37 C42 C46 C47 -126.7(5)
C41 C42 C46 C47 54.9(6)
C37 C42 C46 C48 106.7(4)
C41 C42 C46 C48 -71.6(5)
C54 C49 C50 C51 -0.3(5)
B1 C49 C50 C51 -172.7(3)
C49 C50 C51 C52 0.4(5)
C49 C50 C51 C55 178.0(3)
C50 C51 C52 C53 0.2(5)
C55 C51 C52 C53 -177.5(4)
C51 C52 C53 C54 -0.9(5)
C51 C52 C53 C56 179.0(3)
C50 C49 C54 C53 -0.4(4)
B1 C49 C54 C53 171.8(3)
C52 C53 C54 C49 1.0(5)
C56 C53 C54 C49 -178.9(3)
C52 C51 C55 F1 -158.7(4)
C50 C51 C55 F1 23.6(6)
C52 C51 C55 F3 -36.2(6)
C50 C51 C55 F3 146.1(5)
C52 C51 C55 F2 79.2(5)
C50 C51 C55 F2 -98.5(5)
C52 C53 C56 F5' -78.7(15)
C54 C53 C56 F5' 101.3(14)
C52 C53 C56 F4 -154.2(8)
C54 C53 C56 F4 25.7(9)
C52 C53 C56 F6 75.8(8)
C54 C53 C56 F6 -104.3(8)
C52 C53 C56 F6' 56.7(9)
C54 C53 C56 F6' -123.4(8)
C52 C53 C56 F5 -39.4(5)
C54 C53 C56 F5 140.5(4)
C52 C53 C56 F4' 164.5(7)
C54 C53 C56 F4' -15.5(8)
C62 C57 C58 C59 -0.4(4)
B1 C57 C58 C59 172.0(3)
C57 C58 C59 C60 0.7(5)
C57 C58 C59 C63 -179.3(3)
C58 C59 C60 C61 -0.2(5)
C63 C59 C60 C61 179.9(3)
C59 C60 C61 C62 -0.7(6)
C59 C60 C61 C64 -179.0(4)
C60 C61 C62 C57 1.0(6)
C64 C61 C62 C57 179.3(4)
C58 C57 C62 C61 -0.4(5)
B1 C57 C62 C61 -172.7(3)
C60 C59 C63 F8 -39.4(5)
C58 C59 C63 F8 140.6(3)
C60 C59 C63 F7 -160.2(3)
C58 C59 C63 F7 19.8(5)
C60 C59 C63 F9 79.7(4)
C58 C59 C63 F9 -100.3(4)
C60 C61 C64 F10' 26.2(12)
C62 C61 C64 F10' -152.2(10)
C60 C61 C64 F11 77.0(8)
C62 C61 C64 F11 -101.3(7)
C60 C61 C64 F12 -153.4(6)
C62 C61 C64 F12 28.3(8)
C60 C61 C64 F12' -131.5(8)
C62 C61 C64 F12' 50.1(9)
C60 C61 C64 F10 -33.8(6)
C62 C61 C64 F10 147.9(4)
C60 C61 C64 F11' 130.5(6)
C62 C61 C64 F11' -47.9(6)
C70 C65 C66 C67 -0.6(4)
B1 C65 C66 C67 -173.4(3)
C65 C66 C67 C68 -0.5(5)
C65 C66 C67 C71 -176.9(3)
C66 C67 C68 C69 0.7(5)
C71 C67 C68 C69 177.0(3)
C67 C68 C69 C70 0.4(5)
C67 C68 C69 C72 -177.4(3)
C68 C69 C70 C65 -1.6(5)
C72 C69 C70 C65 176.2(3)
C66 C65 C70 C69 1.7(4)
B1 C65 C70 C69 174.6(3)
C68 C67 C71 F13 17.7(5)
C66 C67 C71 F13 -165.9(3)
C68 C67 C71 F14 142.8(3)
C66 C67 C71 F14 -40.8(5)
C68 C67 C71 F15 -101.3(4)
C66 C67 C71 F15 75.1(4)
C68 C69 C72 F16 -27.9(4)
C70 C69 C72 F16 154.3(3)
C68 C69 C72 F18 92.9(4)
C70 C69 C72 F18 -84.8(4)
C68 C69 C72 F17 -148.2(3)
C70 C69 C72 F17 34.0(4)
C78 C73 C74 C75 4.1(4)
B1 C73 C74 C75 -179.2(3)
C73 C74 C75 C76 -1.8(5)
C73 C74 C75 C79 179.1(3)
C74 C75 C76 C77 -2.0(5)
C79 C75 C76 C77 177.1(3)
C75 C76 C77 C78 3.4(5)
C75 C76 C77 C80 -179.5(3)
C76 C77 C78 C73 -1.0(5)
C80 C77 C78 C73 -178.2(3)
C74 C73 C78 C77 -2.7(4)
B1 C73 C78 C77 -179.6(3)
C76 C75 C79 F21' -121.4(14)
C74 C75 C79 F21' 57.7(14)
C76 C75 C79 F20 35.3(7)
C74 C75 C79 F20 -145.5(6)
C76 C75 C79 F19 160.6(6)
C74 C75 C79 F19 -20.3(7)
C76 C75 C79 F19' 114.2(11)
C74 C75 C79 F19' -66.6(11)
C76 C75 C79 F20' 6.3(9)
C74 C75 C79 F20' -174.5(8)
C76 C75 C79 F21 -85.5(5)
C74 C75 C79 F21 93.6(5)
C76 C77 C80 F24 153.6(3)
C78 C77 C80 F24 -29.2(4)
C76 C77 C80 F22 -85.0(4)
C78 C77 C80 F22 92.2(4)
C76 C77 C80 F23 34.0(4)
C78 C77 C80 F23 -148.8(3)
C86 C81 C82 C83 2.8(4)
B2 C81 C82 C83 176.1(3)
C81 C82 C83 C84 -0.9(5)
C81 C82 C83 C87 178.9(3)
C82 C83 C84 C85 -1.4(5)
C87 C83 C84 C85 178.8(3)
C83 C84 C85 C86 1.6(5)
C83 C84 C85 C88 -176.8(3)
C84 C85 C86 C81 0.5(5)
C88 C85 C86 C81 178.9(3)
C82 C81 C86 C85 -2.7(4)
B2 C81 C86 C85 -176.1(3)
C84 C83 C87 F26' 38.0(14)
C82 C83 C87 F26' -141.8(14)
C84 C83 C87 F25 -106.4(7)
C82 C83 C87 F25 73.8(7)
C84 C83 C87 F26 132.4(5)
C82 C83 C87 F26 -47.4(6)
C84 C83 C87 F27 15.9(6)
C82 C83 C87 F27 -163.9(5)
C84 C83 C87 F25' 168.6(18)
C82 C83 C87 F25' -11.1(18)
C84 C83 C87 F27' -80.4(11)
C82 C83 C87 F27' 99.8(10)
C84 C85 C88 F30' 121.6(11)
C86 C85 C88 F30' -56.8(11)
C84 C85 C88 F28' -4.3(9)
C86 C85 C88 F28' 177.3(9)
C84 C85 C88 F28 -31.7(6)
C86 C85 C88 F28 149.9(5)
C84 C85 C88 F29 -156.9(4)
C86 C85 C88 F29 24.7(5)
C84 C85 C88 F29' -119.5(11)
C86 C85 C88 F29' 62.1(12)
C84 C85 C88 F30 86.0(6)
C86 C85 C88 F30 -92.4(5)
C94 C89 C90 C91 -0.7(4)
B2 C89 C90 C91 -174.2(2)
C89 C90 C91 C92 0.6(4)
C89 C90 C91 C95 -178.8(3)
C90 C91 C92 C93 -0.4(4)
C95 C91 C92 C93 179.0(3)
C91 C92 C93 C94 0.4(4)
C91 C92 C93 C96 180.0(3)
C92 C93 C94 C89 -0.5(4)
C96 C93 C94 C89 179.9(3)
C90 C89 C94 C93 0.6(4)
B2 C89 C94 C93 174.3(2)
C92 C91 C95 F33 -174.0(3)
C90 C91 C95 F33 5.4(4)
C92 C91 C95 F31 65.3(4)
C90 C91 C95 F31 -115.3(3)
C92 C91 C95 F32 -53.0(4)
C90 C91 C95 F32 126.4(3)
C92 C93 C96 F35 -177.2(3)
C94 C93 C96 F35 2.4(4)
C92 C93 C96 F36 60.7(4)
C94 C93 C96 F36 -119.7(4)
C92 C93 C96 F34 -57.6(4)
C94 C93 C96 F34 122.0(3)
C102 C97 C98 C99 2.4(4)
B2 C97 C98 C99 178.5(3)
C97 C98 C99 C100 -1.8(5)
C97 C98 C99 C103 178.0(3)
C98 C99 C100 C101 0.0(5)
C103 C99 C100 C101 -179.9(3)
C99 C100 C101 C102 1.1(5)
C99 C100 C101 C104 -177.1(3)
C100 C101 C102 C97 -0.5(5)
C104 C101 C102 C97 177.8(3)
C98 C97 C102 C101 -1.3(5)
B2 C97 C102 C101 -177.5(3)
C100 C99 C103 F37 176.7(4)
C98 C99 C103 F37 -3.2(5)
C100 C99 C103 F38 49.7(5)
C98 C99 C103 F38 -130.2(4)
C100 C99 C103 F39 -66.4(4)
C98 C99 C103 F39 113.8(4)
C100 C101 C104 F40 -11.6(6)
C102 C101 C104 F40 170.1(4)
C100 C101 C104 F42 110.4(5)
C102 C101 C104 F42 -67.8(5)
C100 C101 C104 F41 -129.6(4)
C102 C101 C104 F41 52.2(5)
C110 C105 C106 C107 -0.4(4)
B2 C105 C106 C107 -175.2(3)
C105 C106 C107 C108 -1.0(4)
C105 C106 C107 C111 -178.8(3)
C106 C107 C108 C109 1.1(4)
C111 C107 C108 C109 178.8(3)
C107 C108 C109 C110 0.2(5)
C107 C108 C109 C112 -177.8(3)
C106 C105 C110 C109 1.6(4)
B2 C105 C110 C109 176.3(3)
C108 C109 C110 C105 -1.6(5)
C112 C109 C110 C105 176.3(3)
C106 C107 C111 F45 -165.7(3)
C108 C107 C111 F45 16.6(4)
C106 C107 C111 F43 -43.5(4)
C108 C107 C111 F43 138.7(3)
C106 C107 C111 F44 74.6(3)
C108 C107 C111 F44 -103.2(3)
C108 C109 C112 F46' 21.3(15)
C110 C109 C112 F46' -156.7(14)
C108 C109 C112 F48' 157.6(15)
C110 C109 C112 F48' -20.4(16)
C108 C109 C112 F48 -169.3(4)
C110 C109 C112 F48 12.8(5)
C108 C109 C112 F46 68.6(4)
C110 C109 C112 F46 -109.4(4)
C108 C109 C112 F47 -49.0(5)
C110 C109 C112 F47 133.0(4)
C108 C109 C112 F47' -89.2(14)
C110 C109 C112 F47' 92.8(14)
C66 C65 B1 C57 92.8(3)
C70 C65 B1 C57 -79.6(3)
C66 C65 B1 C73 -146.0(3)
C70 C65 B1 C73 41.6(4)
C66 C65 B1 C49 -29.0(4)
C70 C65 B1 C49 158.5(3)
C62 C57 B1 C65 98.2(3)
C58 C57 B1 C65 -73.5(3)
C62 C57 B1 C73 -23.7(4)
C58 C57 B1 C73 164.5(3)
C62 C57 B1 C49 -140.3(3)
C58 C57 B1 C49 48.0(4)
C74 C73 B1 C65 18.1(4)
C78 C73 B1 C65 -165.2(3)
C74 C73 B1 C57 134.2(3)
C78 C73 B1 C57 -49.1(4)
C74 C73 B1 C49 -103.8(3)
C78 C73 B1 C49 72.8(3)
C50 C49 B1 C65 -42.0(4)
C54 C49 B1 C65 146.1(3)
C50 C49 B1 C57 -158.2(3)
C54 C49 B1 C57 29.9(4)
C50 C49 B1 C73 80.5(3)
C54 C49 B1 C73 -91.4(3)
C82 C81 B2 C105 29.3(4)
C86 C81 B2 C105 -157.9(3)
C82 C81 B2 C97 -89.8(3)
C86 C81 B2 C97 83.0(3)
C82 C81 B2 C89 147.6(3)
C86 C81 B2 C89 -39.5(4)
C106 C105 B2 C81 -151.5(3)
C110 C105 B2 C81 34.1(4)
C106 C105 B2 C97 -36.3(4)
C110 C105 B2 C97 149.3(3)
C106 C105 B2 C89 85.7(3)
C110 C105 B2 C89 -88.8(3)
C98 C97 B2 C81 -99.3(3)
C102 C97 B2 C81 76.6(3)
C98 C97 B2 C105 139.0(3)
C102 C97 B2 C105 -45.0(4)
C98 C97 B2 C89 22.6(4)
C102 C97 B2 C89 -161.5(3)
C90 C89 B2 C81 -29.4(4)
C94 C89 B2 C81 157.3(2)
C90 C89 B2 C105 94.3(3)
C94 C89 B2 C105 -79.0(3)
C90 C89 B2 C97 -146.1(3)
C94 C89 B2 C97 40.7(4)
N2 C1 N1 C2 1.7(4)
P1 C1 N1 C2 -176.6(3)
P1' C1 N1 C2 154.0(4)
N2 C1 N1 C13 178.5(3)
P1 C1 N1 C13 0.3(6)
P1' C1 N1 C13 -29.2(5)
C3 C2 N1 C1 -1.5(5)
C3 C2 N1 C13 -178.5(3)
C14 C13 N1 C1 -91.0(4)
C18 C13 N1 C1 90.8(4)
C14 C13 N1 C2 85.4(5)
C18 C13 N1 C2 -92.8(4)
N1 C1 N2 C3 -1.2(4)
P1 C1 N2 C3 177.4(3)
P1' C1 N2 C3 -148.9(4)
N1 C1 N2 C4 179.4(3)
P1 C1 N2 C4 -2.0(5)
P1' C1 N2 C4 31.7(6)
C2 C3 N2 C1 0.3(5)
C2 C3 N2 C4 179.7(3)
C5 C4 N2 C1 -84.3(4)
C9 C4 N2 C1 97.9(4)
C5 C4 N2 C3 96.4(4)
C9 C4 N2 C3 -81.5(4)
N4 C22 N3 C23 -0.1(3)
P2 C22 N3 C23 -174.9(3)
P2' C22 N3 C23 -150.4(4)
N4 C22 N3 C25 178.4(3)
P2 C22 N3 C25 3.7(5)
P2' C22 N3 C25 28.2(5)
C24 C23 N3 C22 -0.1(4)
C24 C23 N3 C25 -178.6(3)
C26 C25 N3 C22 -80.0(4)
C30 C25 N3 C22 98.7(4)
C26 C25 N3 C23 98.3(4)
C30 C25 N3 C23 -83.0(4)
N3 C22 N4 C24 0.2(3)
P2 C22 N4 C24 176.1(2)
P2' C22 N4 C24 151.2(4)
N3 C22 N4 C37 -179.9(3)
P2 C22 N4 C37 -4.0(4)
P2' C22 N4 C37 -28.9(5)
C23 C24 N4 C22 -0.2(4)
C23 C24 N4 C37 179.9(3)
C38 C37 N4 C22 -88.9(4)
C42 C37 N4 C22 92.9(4)
C38 C37 N4 C24 90.9(4)
C42 C37 N4 C24 -87.3(4)
F48' C112 F46 F46' 148(2)
F48 C112 F46 F46' 131.6(16)
F47 C112 F46 F46' 19.7(16)
F47' C112 F46 F46' 45(2)
C109 C112 F46 F46' -102.4(16)
F46' C112 F46 F48' -148(2)
F48 C112 F46 F48' -16.0(13)
F47 C112 F46 F48' -127.9(13)
F47' C112 F46 F48' -102(2)
C109 C112 F46 F48' 110.0(13)
F46' C112 F47 F47' 167(2)
F48' C112 F47 F47' 61(2)
F48 C112 F47 F47' 38.8(19)
F46 C112 F47 F47' 152.1(19)
C109 C112 F47 F47' -86.5(19)
F48' C112 F47 F46' -105.7(19)
F48 C112 F47 F46' -128.3(13)
F46 C112 F47 F46' -15.0(12)
F47' C112 F47 F46' -167(2)
C109 C112 F47 F46' 106.5(13)
F46' C112 F48 F48' 75(3)
F46 C112 F48 F48' 32(3)
F47 C112 F48 F48' 144(3)
F47' C112 F48 F48' 168(3)
C109 C112 F48 F48' -92(3)
F46' C112 F48 F47' -92.5(18)
F48' C112 F48 F47' -168(3)
F46 C112 F48 F47' -135.4(13)
F47 C112 F48 F47' -23.9(13)
C109 C112 F48 F47' 100.2(13)
F48' F46 F46' C112 24.1(15)
C112 F46 F46' F47 -24.3(19)
F48' F46 F46' F47 0(3)
F48' C112 F46' F46 -37(2)
F48 C112 F46' F46 -70.5(19)
F47 C112 F46' F46 -158.7(17)
F47' C112 F46' F46 -150.5(15)
C109 C112 F46' F46 96.8(13)
F48' C112 F46' F47 122.0(16)
F48 C112 F46' F47 88.3(13)
F46 C112 F46' F47 158.7(17)
F47' C112 F46' F47 8.2(14)
C109 C112 F46' F47 -104.5(7)
F47' F47 F46' F46 11(4)
C112 F47 F46' F46 27(2)
F47' F47 F46' C112 -16(3)
F46' F47 F47' C112 14(2)
C112 F47 F47' F48 -30.1(12)
F46' F47 F47' F48 -16(3)
F46' C112 F47' F47 -12(2)
F48' C112 F47' F47 -134.9(18)
F48 C112 F47' F47 -141.3(18)
F46 C112 F47' F47 -42(3)
C109 C112 F47' F47 107.1(15)
F46' C112 F47' F48 129.5(12)
F48' C112 F47' F48 6.4(15)
F46 C112 F47' F48 99.6(15)
F47 C112 F47' F48 141.3(18)
C109 C112 F47' F48 -111.6(5)
F48' F48 F47' F47 23(4)
C112 F48 F47' F47 36.6(17)
F48' F48 F47' C112 -14(3)
F47' F48 F48' C112 12(3)
C112 F48 F48' F46 -29(2)
F47' F48 F48' F46 -17(5)
F46' C112 F48' F48 -124(2)
F46 C112 F48' F48 -149(2)
F47 C112 F48' F48 -47(3)
F47' C112 F48' F48 -12(3)
C109 C112 F48' F48 101(2)
F46' C112 F48' F46 24.6(15)
F48 C112 F48' F46 149(2)
F47 C112 F48' F46 102.2(11)
F47' C112 F48' F46 136.7(13)
C109 C112 F48' F46 -109.8(6)
F46' F46 F48' F48 8(4)
C112 F46 F48' F48 38(3)
F46' F46 F48' C112 -29.8(19)
N2 C1 P1 P2 -172.4(2)
N1 C1 P1 P2 5.6(4)
N4 C22 P2 P1 170.1(2)
N3 C22 P2 P1 -15.5(3)
N2 C1 P1' P2' -141.2(4)
N1 C1 P1' P2' 73.8(4)
